data_7054375
loop_
_publ_author_name
'Hirano, Masafumi'
'Okamoto, Takuya'
'Komine, Nobuyuki'
'Komiya, Sanshiro'

_publ_section_title
;
 Stoichiometric formation of conjugated dienyl ketones from 1,3-dienes and
 ketenes at a ruthenium(0) centre
;
_journal_issue 10
_journal_name_full 'New J. Chem.'
_journal_page_first 5052
_journal_paper_doi 10.1039/C4NJ01001A
_journal_volume 38
_journal_year 2014
_chemical_formula_moiety 'C30 H35 N O Ru'
_chemical_formula_sum 'C30 H35 N O Ru'
_chemical_formula_weight 526.68
_space_group_IT_number 14
_symmetry_cell_setting monoclinic
_symmetry_Int_Tables_number 14
_symmetry_space_group_name_Hall '-P 2ybc'
_symmetry_space_group_name_H-M 'P 1 21/c 1'
_atom_sites_solution_hydrogens geom
_atom_sites_solution_primary direct
_atom_sites_solution_secondary difmap
_cell_angle_alpha 90.0000
_cell_angle_beta 104.135(4)
_cell_angle_gamma 90.0000
_cell_formula_units_Z 4
_cell_length_a 22.436(6)
_cell_length_b 8.563(2)
_cell_length_c 13.950(4)
_cell_measurement_reflns_used 6769
_cell_measurement_temperature 200
_cell_measurement_theta_max 27.45
_cell_measurement_theta_min 3.01
_cell_volume 2598.9(12)
_computing_cell_refinement CrystalClear
_computing_data_collection 'CrystalClear (Rigaku Inc., 2007)'
_computing_data_reduction CrystalClear
_computing_molecular_graphics 'CrystalStructure 4.0'
_computing_publication_material 'CrystalStructure 4.0 (Rigaku, 2010)'
_computing_structure_refinement 'SHELXL97 (Sheldrick, 2008)'
_computing_structure_solution 'SIR92 (Altomare, et al., 1994)'
_diffrn_ambient_temperature 200
_diffrn_detector_area_resol_mean 7.314
_diffrn_measured_fraction_theta_full 0.996
_diffrn_measured_fraction_theta_max 0.996
_diffrn_measurement_device_type 'Rigaku Mercury70'
_diffrn_measurement_method w
_diffrn_radiation_type 'Mo Ka'
_diffrn_radiation_wavelength 0.71075
_diffrn_reflns_av_R_equivalents 0.0370
_diffrn_reflns_limit_h_max 26
_diffrn_reflns_limit_h_min -29
_diffrn_reflns_limit_k_max 8
_diffrn_reflns_limit_k_min -11
_diffrn_reflns_limit_l_max 15
_diffrn_reflns_limit_l_min -18
_diffrn_reflns_number 20238
_diffrn_reflns_theta_full 27.46
_diffrn_reflns_theta_max 27.46
_diffrn_standards_number 0
_exptl_absorpt_coefficient_mu 0.625
_exptl_absorpt_correction_T_max 0.964
_exptl_absorpt_correction_T_min 0.894
_exptl_absorpt_correction_type numerical
_exptl_absorpt_process_details 'NUMABS (Rigaku, 1999)'
_exptl_crystal_colour paleYellow
_exptl_crystal_density_diffrn 1.346
_exptl_crystal_density_method 'not measured'
_exptl_crystal_description platelet
_exptl_crystal_F_000 1096.00
_exptl_crystal_size_max 0.344
_exptl_crystal_size_mid 0.205
_exptl_crystal_size_min 0.058
_refine_diff_density_max 1.730
_refine_diff_density_min -0.770
_refine_ls_extinction_method none
_refine_ls_goodness_of_fit_ref 1.070
_refine_ls_hydrogen_treatment constr
_refine_ls_number_parameters 280
_refine_ls_number_reflns 5921
_refine_ls_number_restraints 0
_refine_ls_R_factor_gt 0.0549
_refine_ls_shift/su_max 0.001
_refine_ls_structure_factor_coef Fsqd
_refine_ls_weighting_details 'w = 1/[s^2^(Fo^2^)+(0.0702P)^2^+4.7158P] where P=(Fo^2^+2Fc^2^)/3'
_refine_ls_weighting_scheme calc
_refine_ls_wR_factor_ref 0.1513
_reflns_number_gt 4533
_reflns_number_total 5921
_reflns_threshold_expression F^2^>2.0s(F^2^)
_cod_data_source_file c4nj01001a1.cif
_cod_data_source_block complex-2aa
_cod_depositor_comments 'Adding full bibliography for 7054375.cif.'
_cod_original_cell_volume 2598.8(12)
_cod_database_code 7054375

loop_
_symmetry_equiv_pos_site_id
_symmetry_equiv_pos_as_xyz
1 +X,+Y,+Z
2 -X,1/2+Y,1/2-Z
3 -X,-Y,-Z
4 +X,1/2-Y,1/2+Z

loop_
_atom_site_label
_atom_site_type_symbol
_atom_site_fract_x
_atom_site_fract_y
_atom_site_fract_z
_atom_site_U_iso_or_equiv
_atom_site_adp_type
_atom_site_occupancy
_atom_site_symmetry_multiplicity
_atom_site_calc_flag
_atom_site_refinement_flags
Ru1 Ru 0.657003(14) 1.04507(4) 0.36485(2) 0.02942(13) Uani 1.0 4 d .
O1 O 0.76631(16) 0.8879(6) 0.5892(3) 0.0660(12) Uani 1.0 4 d .
N1 N 0.71020(17) 1.0271(5) 0.2595(3) 0.0389(9) Uani 1.0 4 d .
C1 C 0.6591(3) 1.2992(6) 0.3538(4) 0.0472(12) Uani 1.0 4 d .
C2 C 0.6431(3) 1.2613(6) 0.4439(4) 0.0475(12) Uani 1.0 4 d .
C3 C 0.6809(3) 1.1571(6) 0.5110(4) 0.0440(11) Uani 1.0 4 d .
C4 C 0.7366(2) 1.1103(7) 0.4851(4) 0.0448(12) Uani 1.0 4 d .
C5 C 0.5849(4) 1.3295(8) 0.4647(5) 0.0738(19) Uani 1.0 4 d .
C6 C 0.6653(3) 1.1110(7) 0.6070(4) 0.0546(14) Uani 1.0 4 d .
C7 C 0.7770(3) 0.9845(8) 0.5300(5) 0.0611(17) Uani 1.0 4 d .
C8 C 0.8376(5) 0.9475(14) 0.4816(9) 0.043(3) Uiso 0.5000 4 d .
C9 C 0.8905(5) 1.0375(13) 0.5508(9) 0.047(3) Uiso 0.5000 4 d .
C10 C 0.9400(6) 1.0878(15) 0.5100(10) 0.056(3) Uiso 0.5000 4 d .
C11 C 0.9912(7) 1.1730(18) 0.5751(13) 0.074(4) Uiso 0.5000 4 d .
C12 C 0.9871(7) 1.2207(19) 0.6812(14) 0.068(4) Uiso 0.5000 4 d .
C13 C 0.9431(8) 1.156(3) 0.7113(14) 0.092(5) Uiso 0.5000 4 d .
C14 C 0.8908(7) 1.0761(18) 0.6505(13) 0.071(4) Uiso 0.5000 4 d .
C15 C 0.8574(5) 0.8379(14) 0.4976(8) 0.045(3) Uiso 0.5000 4 d .
C16 C 0.8415(7) 0.7732(19) 0.3995(13) 0.073(4) Uiso 0.5000 4 d .
C17 C 0.8596(9) 0.617(3) 0.3884(15) 0.098(5) Uiso 0.5000 4 d .
C18 C 0.8912(9) 0.523(3) 0.4702(19) 0.085(6) Uiso 0.5000 4 d .
C19 C 0.9101(8) 0.593(3) 0.5650(15) 0.085(5) Uiso 0.5000 4 d .
C20 C 0.8927(6) 0.7536(16) 0.5815(11) 0.062(3) Uiso 0.5000 4 d .
C21 C 0.7356(3) 1.0145(6) 0.1989(4) 0.0443(11) Uani 1.0 4 d .
C22 C 0.7671(4) 0.9923(9) 0.1194(6) 0.084(3) Uani 1.0 4 d .
C23 C 0.6615(3) 0.7921(7) 0.3652(4) 0.0559(14) Uani 1.0 4 d .
C24 C 0.63402(19) 0.8337(5) 0.4387(4) 0.0363(10) Uani 1.0 4 d .
C25 C 0.5661(3) 0.8198(10) 0.4337(6) 0.083(3) Uani 1.0 4 d .
C26 C 0.5252(3) 0.9225(8) 0.3638(4) 0.0563(15) Uani 1.0 4 d .
C27 C 0.5573(2) 1.0399(7) 0.3116(4) 0.0462(12) Uani 1.0 4 d .
C28 C 0.5840(3) 0.9982(8) 0.2341(4) 0.0532(14) Uani 1.0 4 d .
C29 C 0.5867(3) 0.8351(10) 0.1965(6) 0.086(3) Uani 1.0 4 d .
C30 C 0.6226(5) 0.7286(14) 0.2655(9) 0.127(4) Uiso 1.0 4 d .
C101 C 0.8377(5) 1.0052(13) 0.5110(8) 0.041(3) Uiso 0.5000 4 d .
C102 C 0.8855(6) 1.0957(15) 0.5909(12) 0.057(3) Uiso 0.5000 4 d .
C103 C 0.9417(7) 1.1332(19) 0.5638(13) 0.077(4) Uiso 0.5000 4 d .
C104 C 0.9891(7) 1.2020(18) 0.6354(15) 0.068(4) Uiso 0.5000 4 d .
C105 C 0.9697(11) 1.269(3) 0.7269(18) 0.121(7) Uiso 0.5000 4 d .
C106 C 0.9170(10) 1.244(3) 0.7551(16) 0.117(6) Uiso 0.5000 4 d .
C107 C 0.8698(8) 1.152(2) 0.6757(13) 0.086(5) Uiso 0.5000 4 d .
C108 C 0.8499(5) 0.7725(14) 0.4610(10) 0.046(3) Uiso 0.5000 4 d .
C109 C 0.8199(8) 0.703(2) 0.3756(12) 0.080(4) Uiso 0.5000 4 d .
C110 C 0.8297(8) 0.547(2) 0.3574(14) 0.089(5) Uiso 0.5000 4 d .
C111 C 0.8698(10) 0.461(3) 0.4268(16) 0.099(6) Uiso 0.5000 4 d .
C112 C 0.8993(8) 0.540(2) 0.5178(17) 0.073(5) Uiso 0.5000 4 d .
C113 C 0.8902(6) 0.6926(18) 0.5401(11) 0.063(3) Uiso 0.5000 4 d .
H1A H 0.7001 1.3472 0.3601 0.0566 Uiso 1.0 4 calc R
H1B H 0.6265 1.3475 0.3014 0.0566 Uiso 1.0 4 calc R
H4 H 0.7597 1.2013 0.4672 0.0538 Uiso 1.0 4 calc R
H5A H 0.5955 1.3895 0.5264 0.0886 Uiso 1.0 4 calc R
H5B H 0.5568 1.2447 0.4710 0.0886 Uiso 1.0 4 calc R
H5C H 0.5650 1.3983 0.4102 0.0886 Uiso 1.0 4 calc R
H6A H 0.6244 1.0632 0.5926 0.0655 Uiso 1.0 4 calc R
H6B H 0.6656 1.2041 0.6480 0.0655 Uiso 1.0 4 calc R
H6C H 0.6958 1.0360 0.6425 0.0655 Uiso 1.0 4 calc R
H22A H 0.7374 1.0016 0.0552 0.1012 Uiso 1.0 4 calc R
H22B H 0.7860 0.8883 0.1252 0.1012 Uiso 1.0 4 calc R
H22C H 0.7991 1.0720 0.1245 0.1012 Uiso 1.0 4 calc R
H23 H 0.7036 0.7467 0.3879 0.0671 Uiso 1.0 4 calc R
H24 H 0.6608 0.8178 0.5067 0.0435 Uiso 1.0 4 calc R
H25A H 0.5535 0.7105 0.4165 0.0997 Uiso 1.0 4 calc R
H25B H 0.5600 0.8403 0.5004 0.0997 Uiso 1.0 4 calc R
H26A H 0.4991 0.9804 0.3996 0.0675 Uiso 1.0 4 calc R
H26B H 0.4976 0.8572 0.3131 0.0675 Uiso 1.0 4 calc R
H27 H 0.5378 1.1456 0.3039 0.0554 Uiso 1.0 4 calc R
H28 H 0.5797 1.0801 0.1818 0.0638 Uiso 1.0 4 calc R
H29A H 0.5443 0.7940 0.1754 0.1029 Uiso 1.0 4 calc R
H29B H 0.6036 0.8390 0.1373 0.1029 Uiso 1.0 4 calc R
H30A H 0.6509 0.6746 0.2320 0.1522 Uiso 1.0 4 calc R
H30B H 0.5944 0.6485 0.2806 0.1522 Uiso 1.0 4 calc R

loop_
_atom_site_aniso_label
_atom_site_aniso_U_11
_atom_site_aniso_U_22
_atom_site_aniso_U_33
_atom_site_aniso_U_12
_atom_site_aniso_U_13
_atom_site_aniso_U_23
Ru1 0.03132(19) 0.0336(2) 0.02462(19) 0.00388(13) 0.00918(13) 0.00139(14)
O1 0.0452(19) 0.089(3) 0.058(3) -0.009(2) 0.0014(17) 0.033(3)
N1 0.040(2) 0.042(3) 0.039(3) 0.0057(16) 0.0185(17) 0.0043(17)
C1 0.076(4) 0.029(3) 0.043(3) 0.007(3) 0.025(3) 0.008(2)
C2 0.077(4) 0.030(3) 0.041(3) 0.005(3) 0.024(3) -0.002(2)
C3 0.064(3) 0.041(3) 0.028(3) -0.014(3) 0.012(2) -0.004(2)
C4 0.042(3) 0.055(3) 0.033(3) -0.017(3) -0.0005(19) 0.008(3)
C5 0.110(5) 0.065(4) 0.061(4) 0.028(4) 0.048(4) 0.001(4)
C6 0.085(4) 0.055(4) 0.026(3) -0.013(3) 0.018(3) -0.007(3)
C7 0.032(3) 0.094(5) 0.050(4) -0.013(3) -0.006(2) 0.030(4)
C21 0.054(3) 0.032(3) 0.053(3) 0.003(2) 0.025(3) 0.001(2)
C22 0.125(6) 0.074(5) 0.082(5) 0.038(5) 0.081(5) 0.020(4)
C23 0.084(4) 0.049(3) 0.043(3) 0.008(3) 0.032(3) 0.002(3)
C24 0.041(3) 0.034(3) 0.034(3) -0.0064(18) 0.0093(18) 0.0045(18)
C25 0.043(3) 0.110(6) 0.095(6) -0.013(4) 0.014(3) 0.049(5)
C26 0.036(3) 0.093(5) 0.043(3) 0.001(3) 0.015(2) 0.007(3)
C27 0.031(2) 0.068(4) 0.036(3) 0.012(3) 0.0025(18) 0.010(3)
C28 0.041(3) 0.089(4) 0.027(3) -0.010(3) 0.0037(19) 0.005(3)
C29 0.065(4) 0.129(7) 0.071(5) -0.043(4) 0.030(4) -0.060(5)

loop_
_atom_type_symbol
_atom_type_description
_atom_type_scat_dispersion_real
_atom_type_scat_dispersion_imag
_atom_type_scat_source
C C 0.0033 0.0016
;
International Tables for Crystallography
(1992, Vol. C, Tables 4.2.6.8 and 6.1.1.4)
;
H H 0.0000 0.0000
;
International Tables for Crystallography
(1992, Vol. C, Table 6.1.1.4)
;
N N 0.0061 0.0033
;
International Tables for Crystallography
(1992, Vol. C, Tables 4.2.6.8 and 6.1.1.4)
;
O O 0.0106 0.0060
;
International Tables for Crystallography
(1992, Vol. C, Tables 4.2.6.8 and 6.1.1.4)
;
Ru Ru -1.2594 0.8363
;
International Tables for Crystallography
(1992, Vol. C, Tables 4.2.6.8 and 6.1.1.4)
;

loop_
_geom_angle_atom_site_label_1
_geom_angle_atom_site_label_2
_geom_angle_atom_site_label_3
_geom_angle
_geom_angle_publ_flag
N1 Ru1 C1 89.85(19) yes
N1 Ru1 C2 125.40(19) yes
N1 Ru1 C3 128.76(17) yes
N1 Ru1 C4 93.32(17) yes
N1 Ru1 C23 84.0(2) yes
N1 Ru1 C24 120.10(17) yes
N1 Ru1 C27 117.96(17) yes
N1 Ru1 C28 80.83(18) yes
C1 Ru1 C2 37.9(2) yes
C1 Ru1 C3 68.04(18) yes
C1 Ru1 C4 76.90(19) yes
C1 Ru1 C23 173.8(3) yes
C1 Ru1 C24 149.6(2) yes
C1 Ru1 C27 92.0(2) yes
C1 Ru1 C28 98.6(3) yes
C2 Ru1 C3 37.41(18) yes
C2 Ru1 C4 66.14(19) yes
C2 Ru1 C23 147.7(2) yes
C2 Ru1 C24 112.07(19) yes
C2 Ru1 C27 85.9(2) yes
C2 Ru1 C28 113.8(2) yes
C3 Ru1 C4 38.2(2) yes
C3 Ru1 C23 115.66(19) yes
C3 Ru1 C24 87.50(18) yes
C3 Ru1 C27 108.8(2) yes
C3 Ru1 C28 145.4(2) yes
C4 Ru1 C23 102.9(2) yes
C4 Ru1 C24 95.21(18) yes
C4 Ru1 C27 147.0(2) yes
C4 Ru1 C28 172.7(2) yes
C23 Ru1 C24 36.4(2) yes
C23 Ru1 C27 91.3(3) yes
C23 Ru1 C28 80.9(3) yes
C24 Ru1 C27 78.74(18) yes
C24 Ru1 C28 91.5(2) yes
C27 Ru1 C28 37.7(2) yes
Ru1 N1 C21 175.8(4) yes
Ru1 C1 C2 72.3(3) yes
Ru1 C2 C1 69.8(3) yes
Ru1 C2 C3 70.6(3) yes
Ru1 C2 C5 130.4(4) yes
C1 C2 C3 119.1(5) yes
C1 C2 C5 119.6(5) yes
C3 C2 C5 121.2(5) yes
Ru1 C3 C2 72.0(3) yes
Ru1 C3 C4 71.1(3) yes
Ru1 C3 C6 130.5(4) yes
C2 C3 C4 115.2(5) yes
C2 C3 C6 121.2(5) yes
C4 C3 C6 123.4(5) yes
Ru1 C4 C3 70.7(3) yes
Ru1 C4 C7 116.5(4) yes
C3 C4 C7 126.0(5) yes
O1 C7 C4 125.9(5) yes
O1 C7 C8 116.6(6) yes
O1 C7 C101 123.0(6) yes
C4 C7 C8 116.5(6) yes
C4 C7 C101 110.1(7) yes
C8 C7 C101 22.0(6) yes
C7 C8 C9 103.1(9) yes
C7 C8 C15 115.3(12) yes
C7 C8 C16 123.3(8) yes
C7 C8 C101 58.4(13) yes
C7 C8 C108 116.6(9) yes
C9 C8 C15 95.4(10) yes
C9 C8 C16 129.1(9) yes
C9 C8 C101 48.2(12) yes
C9 C8 C108 116.9(9) yes
C15 C8 C16 48.6(9) yes
C15 C8 C101 128.7(18) yes
C15 C8 C108 24.2(8) yes
C16 C8 C101 176.9(15) yes
C16 C8 C108 25.6(8) yes
C101 C8 C108 152.0(18) yes
C8 C9 C10 117.0(11) yes
C8 C9 C14 123.1(11) yes
C8 C9 C15 32.3(6) yes
C8 C9 C101 23.3(8) yes
C8 C9 C102 123.3(15) yes
C8 C9 C103 149.8(13) yes
C10 C9 C14 119.8(11) yes
C10 C9 C15 112.0(10) yes
C10 C9 C101 130.8(12) yes
C10 C9 C102 110.7(15) yes
C10 C9 C103 34.5(10) yes
C14 C9 C15 119.2(11) yes
C14 C9 C101 105.7(12) yes
C14 C9 C102 28.1(13) yes
C14 C9 C103 86.0(11) yes
C15 C9 C101 51.9(8) yes
C15 C9 C102 137.2(16) yes
C15 C9 C103 143.0(12) yes
C101 C9 C102 100.4(15) yes
C101 C9 C103 151.8(13) yes
C102 C9 C103 77.7(15) yes
C9 C10 C11 117.9(13) yes
C9 C10 C102 23.0(7) yes
C9 C10 C103 69.7(15) yes
C11 C10 C102 97.9(11) yes
C11 C10 C103 50.2(14) yes
C102 C10 C103 48.0(14) yes
C10 C11 C12 119.9(14) yes
C10 C11 C103 34.5(11) yes
C10 C11 C104 120.6(18) yes
C12 C11 C103 85.9(15) yes
C12 C11 C104 1.1(13) yes
C103 C11 C104 86.6(19) yes
C11 C12 C13 115.0(15) yes
C11 C12 C103 37.4(9) yes
C11 C12 C104 1.4(17) yes
C11 C12 C105 155(2) yes
C13 C12 C103 79.3(12) yes
C13 C12 C104 116(3) yes
C13 C12 C105 59(2) yes
C103 C12 C104 38.4(16) yes
C103 C12 C105 123.8(19) yes
C104 C12 C105 155(3) yes
C12 C13 C14 126.3(18) yes
C12 C13 C102 103.7(15) yes
C12 C13 C104 20.8(11) yes
C12 C13 C105 44.2(17) yes
C12 C13 C106 113(2) yes
C12 C13 C107 135.9(16) yes
C14 C13 C102 23.4(9) yes
C14 C13 C104 106.1(15) yes
C14 C13 C105 146(2) yes
C14 C13 C106 99.6(17) yes
C14 C13 C107 34.9(10) yes
C102 C13 C104 84.2(11) yes
C102 C13 C105 127.4(18) yes
C102 C13 C106 107.7(15) yes
C102 C13 C107 45.8(9) yes
C104 C13 C105 63.1(17) yes
C104 C13 C106 127.8(19) yes
C104 C13 C107 123.2(14) yes
C105 C13 C106 70(2) yes
C105 C13 C107 121.9(19) yes
C106 C13 C107 65.1(14) yes
C9 C14 C13 119.4(15) yes
C9 C14 C102 26.2(12) yes
C9 C14 C103 46.1(9) yes
C9 C14 C107 130.8(18) yes
C13 C14 C102 113.0(19) yes
C13 C14 C103 74.0(12) yes
C13 C14 C107 82.0(16) yes
C102 C14 C103 43.6(13) yes
C102 C14 C107 106(2) yes
C103 C14 C107 119.9(18) yes
C8 C15 C9 52.3(8) yes
C8 C15 C16 98.6(12) yes
C8 C15 C20 138.6(13) yes
C8 C15 C101 19.2(8) yes
C8 C15 C108 121.1(15) yes
C8 C15 C113 169.0(13) yes
C9 C15 C16 133.4(11) yes
C9 C15 C20 92.7(8) yes
C9 C15 C101 38.7(6) yes
C9 C15 C108 157.3(17) yes
C9 C15 C113 118.5(8) yes
C16 C15 C20 122.8(12) yes
C16 C15 C101 117.8(10) yes
C16 C15 C108 26.0(13) yes
C16 C15 C113 92.4(11) yes
C20 C15 C101 119.4(10) yes
C20 C15 C108 99.7(15) yes
C20 C15 C113 30.4(9) yes
C101 C15 C108 139.7(14) yes
C101 C15 C113 149.8(11) yes
C108 C15 C113 69.8(13) yes
C8 C16 C15 32.8(7) yes
C8 C16 C17 149.9(14) yes
C8 C16 C108 54.2(13) yes
C8 C16 C109 137(3) yes
C15 C16 C17 117.1(14) yes
C15 C16 C108 23.2(11) yes
C15 C16 C109 133(3) yes
C17 C16 C108 96.1(18) yes
C17 C16 C109 53.3(17) yes
C108 C16 C109 113(3) yes
C16 C17 C18 123.0(18) yes
C16 C17 C108 28.8(9) yes
C16 C17 C109 33.9(12) yes
C16 C17 C110 118(2) yes
C16 C17 C111 149(2) yes
C16 C17 C112 107.6(15) yes
C18 C17 C108 94.4(15) yes
C18 C17 C109 135(3) yes
C18 C17 C110 99(2) yes
C18 C17 C111 34.8(12) yes
C18 C17 C112 15.4(11) yes
C108 C17 C109 51.9(12) yes
C108 C17 C110 127(3) yes
C108 C17 C111 122.2(17) yes
C108 C17 C112 79.0(11) yes
C109 C17 C110 84(2) yes
C109 C17 C111 135(3) yes
C109 C17 C112 122.4(19) yes
C110 C17 C111 66.3(18) yes
C110 C17 C112 109(2) yes
C111 C17 C112 48.5(12) yes
C17 C18 C19 118.7(18) yes
C17 C18 C110 29.9(11) yes
C17 C18 C111 73(2) yes
C17 C18 C112 129(3) yes
C17 C18 C113 84.5(14) yes
C19 C18 C110 138.0(17) yes
C19 C18 C111 155(4) yes
C19 C18 C112 12(2) yes
C19 C18 C113 34.3(10) yes
C110 C18 C111 44.7(18) yes
C110 C18 C112 143(3) yes
C110 C18 C113 106.0(13) yes
C111 C18 C112 145(4) yes
C111 C18 C113 145(3) yes
C112 C18 C113 45(2) yes
C18 C19 C20 120.8(16) yes
C18 C19 C112 10.3(19) yes
C18 C19 C113 91.8(18) yes
C20 C19 C112 129(3) yes
C20 C19 C113 29.1(12) yes
C112 C19 C113 100(3) yes
C15 C20 C19 117.3(13) yes
C15 C20 C108 25.3(7) yes
C15 C20 C113 78.8(15) yes
C19 C20 C108 92.4(11) yes
C19 C20 C113 38.5(14) yes
C108 C20 C113 54.1(13) yes
N1 C21 C22 177.7(6) yes
Ru1 C23 C24 73.3(3) yes
Ru1 C23 C30 109.4(5) yes
C24 C23 C30 120.5(7) yes
Ru1 C24 C23 70.3(4) yes
Ru1 C24 C25 113.0(4) yes
C23 C24 C25 125.3(5) yes
C24 C25 C26 116.5(6) yes
C25 C26 C27 115.0(5) yes
Ru1 C27 C26 114.7(3) yes
Ru1 C27 C28 70.9(3) yes
C26 C27 C28 122.8(6) yes
Ru1 C28 C27 71.5(3) yes
Ru1 C28 C29 112.3(4) yes
C27 C28 C29 124.6(6) yes
C28 C29 C30 115.1(7) yes
C23 C30 C29 118.9(9) yes
C7 C101 C8 99.6(15) yes
C7 C101 C9 142.7(12) yes
C7 C101 C15 102.7(9) yes
C7 C101 C102 116.2(10) yes
C8 C101 C9 108.5(16) yes
C8 C101 C15 32.1(12) yes
C8 C101 C102 137.4(16) yes
C9 C101 C15 89.4(9) yes
C9 C101 C102 29.5(9) yes
C15 C101 C102 112.8(9) yes
C9 C102 C10 46.3(13) yes
C9 C102 C13 128.0(15) yes
C9 C102 C14 126(3) yes
C9 C102 C101 50.1(11) yes
C9 C102 C103 70.5(15) yes
C9 C102 C107 160(2) yes
C10 C102 C13 98.0(9) yes
C10 C102 C14 130.5(16) yes
C10 C102 C101 89.3(10) yes
C10 C102 C103 25.6(8) yes
C10 C102 C107 149.9(12) yes
C13 C102 C14 43.6(14) yes
C13 C102 C101 163.7(12) yes
C13 C102 C103 74.0(10) yes
C13 C102 C107 54.9(10) yes
C14 C102 C101 121.6(17) yes
C14 C102 C103 113.0(16) yes
C14 C102 C107 39.2(15) yes
C101 C102 C103 114.8(13) yes
C101 C102 C107 120.4(12) yes
C103 C102 C107 124.2(13) yes
C9 C103 C10 75.8(15) yes
C9 C103 C11 161.3(17) yes
C9 C103 C12 127.6(14) yes
C9 C103 C14 47.9(9) yes
C9 C103 C102 31.9(9) yes
C9 C103 C104 143.4(17) yes
C10 C103 C11 95(2) yes
C10 C103 C12 150.4(18) yes
C10 C103 C14 122.9(17) yes
C10 C103 C102 106.4(17) yes
C10 C103 C104 134(2) yes
C11 C103 C12 56.7(13) yes
C11 C103 C14 134.6(16) yes
C11 C103 C102 157.1(18) yes
C11 C103 C104 39.4(13) yes
C12 C103 C14 80.2(10) yes
C12 C103 C102 100.7(13) yes
C12 C103 C104 17.3(11) yes
C14 C103 C102 23.4(8) yes
C14 C103 C104 97.1(14) yes
C102 C103 C104 118.0(16) yes
C11 C104 C12 178(3) yes
C11 C104 C13 134.8(18) yes
C11 C104 C103 54.0(15) yes
C11 C104 C105 165.6(19) yes
C12 C104 C13 43.0(18) yes
C12 C104 C103 124(3) yes
C12 C104 C105 14.7(17) yes
C13 C104 C103 82.8(12) yes
C13 C104 C105 40.5(12) yes
C103 C104 C105 115.1(16) yes
C12 C105 C13 77(3) yes
C12 C105 C104 10.6(13) yes
C12 C105 C106 133(3) yes
C13 C105 C104 76.4(18) yes
C13 C105 C106 57.5(18) yes
C104 C105 C106 128.3(19) yes
C13 C106 C105 52.2(17) yes
C13 C106 C107 69.7(15) yes
C105 C106 C107 112(2) yes
C13 C107 C14 63.1(15) yes
C13 C107 C102 79.3(13) yes
C13 C107 C106 45.2(12) yes
C14 C107 C102 34.5(14) yes
C14 C107 C106 107.9(18) yes
C102 C107 C106 120.7(16) yes
C8 C108 C15 34.7(11) yes
C8 C108 C16 100.2(16) yes
C8 C108 C17 154.7(12) yes
C8 C108 C20 89.5(9) yes
C8 C108 C109 120.7(11) yes
C8 C108 C113 115.2(11) yes
C15 C108 C16 131(3) yes
C15 C108 C17 160.2(15) yes
C15 C108 C20 55.1(12) yes
C15 C108 C109 155.4(17) yes
C15 C108 C113 80.5(14) yes
C16 C108 C17 55.0(15) yes
C16 C108 C20 159.3(17) yes
C16 C108 C109 32.6(14) yes
C16 C108 C113 138.1(18) yes
C17 C108 C20 112.4(10) yes
C17 C108 C109 41.3(10) yes
C17 C108 C113 86.3(11) yes
C20 C108 C109 148.6(12) yes
C20 C108 C113 26.1(8) yes
C109 C108 C113 123.9(13) yes
C16 C109 C17 93(2) yes
C16 C109 C108 34.5(16) yes
C16 C109 C110 134(3) yes
C17 C109 C108 86.8(14) yes
C17 C109 C110 41.6(14) yes
C108 C109 C110 121.1(14) yes
C17 C110 C18 50.6(16) yes
C17 C110 C109 54.3(17) yes
C17 C110 C111 75.2(18) yes
C18 C110 C109 94.0(13) yes
C18 C110 C111 26.3(11) yes
C109 C110 C111 119.8(17) yes
C17 C111 C18 72(2) yes
C17 C111 C110 38.5(12) yes
C17 C111 C112 83.5(15) yes
C18 C111 C110 109(3) yes
C18 C111 C112 15(2) yes
C110 C111 C112 116.7(18) yes
C17 C112 C18 35(3) yes
C17 C112 C19 125(3) yes
C17 C112 C111 48.0(12) yes
C17 C112 C113 79.9(12) yes
C18 C112 C19 157(4) yes
C18 C112 C111 20(3) yes
C18 C112 C113 115(3) yes
C19 C112 C111 170(3) yes
C19 C112 C113 45.2(18) yes
C111 C112 C113 125.7(16) yes
C15 C113 C18 122.8(12) yes
C15 C113 C19 176.3(17) yes
C15 C113 C20 70.8(15) yes
C15 C113 C108 29.6(7) yes
C15 C113 C112 142.3(14) yes
C18 C113 C19 54.0(15) yes
C18 C113 C20 166(2) yes
C18 C113 C108 93.4(12) yes
C18 C113 C112 20.0(12) yes
C19 C113 C20 112(2) yes
C19 C113 C108 146.9(18) yes
C19 C113 C112 34.3(15) yes
C20 C113 C108 99.8(17) yes
C20 C113 C112 146(2) yes
C108 C113 C112 112.6(14) yes
Ru1 C1 H1A 116.335 no
Ru1 C1 H1B 116.343 no
C2 C1 H1A 116.346 no
C2 C1 H1B 116.356 no
H1A C1 H1B 113.323 no
Ru1 C4 H4 112.341 no
C3 C4 H4 112.339 no
C7 C4 H4 112.360 no
C2 C5 H5A 109.481 no
C2 C5 H5B 109.473 no
C2 C5 H5C 109.473 no
H5A C5 H5B 109.468 no
H5A C5 H5C 109.465 no
H5B C5 H5C 109.467 no
C3 C6 H6A 109.464 no
C3 C6 H6B 109.466 no
C3 C6 H6C 109.460 no
H6A C6 H6B 109.477 no
H6A C6 H6C 109.486 no
H6B C6 H6C 109.475 no
C21 C22 H22A 109.473 no
C21 C22 H22B 109.472 no
C21 C22 H22C 109.473 no
H22A C22 H22B 109.477 no
H22A C22 H22C 109.474 no
H22B C22 H22C 109.457 no
Ru1 C23 H23 115.418 no
C24 C23 H23 115.413 no
C30 C23 H23 115.413 no
Ru1 C24 H24 113.538 no
C23 C24 H24 113.544 no
C25 C24 H24 113.526 no
C24 C25 H25A 108.155 no
C24 C25 H25B 108.161 no
C26 C25 H25A 108.160 no
C26 C25 H25B 108.159 no
H25A C25 H25B 107.332 no
C25 C26 H26A 108.525 no
C25 C26 H26B 108.526 no
C27 C26 H26A 108.517 no
C27 C26 H26B 108.523 no
H26A C26 H26B 107.523 no
Ru1 C27 H27 113.836 no
C26 C27 H27 113.837 no
C28 C27 H27 113.828 no
Ru1 C28 H28 113.712 no
C27 C28 H28 113.721 no
C29 C28 H28 113.707 no
C28 C29 H29A 108.482 no
C28 C29 H29B 108.489 no
C30 C29 H29A 108.485 no
C30 C29 H29B 108.484 no
H29A C29 H29B 107.507 no
C23 C30 H30A 107.596 no
C23 C30 H30B 107.579 no
C29 C30 H30A 107.586 no
C29 C30 H30B 107.579 no
H30A C30 H30B 107.035 no

loop_
_geom_bond_atom_site_label_1
_geom_bond_atom_site_label_2
_geom_bond_distance
_geom_bond_publ_flag
Ru1 N1 2.113(5) yes
Ru1 C1 2.183(5) yes
Ru1 C2 2.215(5) yes
Ru1 C3 2.198(5) yes
Ru1 C4 2.203(5) yes
Ru1 C23 2.168(6) yes
Ru1 C24 2.206(5) yes
Ru1 C27 2.178(5) yes
Ru1 C28 2.170(5) yes
O1 C7 1.232(8) yes
N1 C21 1.133(8) yes
C1 C2 1.427(8) yes
C2 C3 1.416(7) yes
C2 C5 1.521(10) yes
C3 C4 1.440(8) yes
C3 C6 1.517(8) yes
C4 C7 1.448(8) yes
C7 C8 1.691(14) yes
C7 C101 1.461(12) yes
C8 C9 1.540(15) yes
C8 C15 1.039(16) yes
C8 C16 1.90(2) yes
C8 C101 0.642(17) yes
C8 C108 1.562(17) yes
C9 C10 1.434(18) yes
C9 C14 1.43(3) yes
C9 C15 1.937(16) yes
C9 C101 1.211(14) yes
C9 C102 0.78(2) yes
C9 C103 1.387(19) yes
C10 C11 1.471(18) yes
C10 C102 1.86(2) yes
C10 C103 0.84(3) yes
C11 C12 1.56(3) yes
C11 C103 1.13(2) yes
C11 C104 0.89(3) yes
C12 C13 1.29(3) yes
C12 C103 1.86(3) yes
C12 C104 0.67(3) yes
C12 C105 0.92(4) yes
C13 C14 1.44(3) yes
C13 C102 1.92(2) yes
C13 C104 1.70(3) yes
C13 C105 1.13(3) yes
C13 C106 1.21(3) yes
C13 C107 1.60(3) yes
C14 C102 0.83(3) yes
C14 C103 1.92(3) yes
C14 C107 0.92(3) yes
C15 C16 1.44(2) yes
C15 C20 1.437(17) yes
C15 C101 1.524(16) yes
C15 C108 0.748(17) yes
C15 C113 1.493(18) yes
C16 C17 1.41(3) yes
C16 C108 0.83(3) yes
C16 C109 0.79(3) yes
C17 C18 1.44(3) yes
C17 C108 1.72(3) yes
C17 C109 1.13(3) yes
C17 C110 0.93(3) yes
C17 C111 1.44(3) yes
C17 C112 1.92(3) yes
C18 C19 1.42(3) yes
C18 C110 1.83(3) yes
C18 C111 0.86(3) yes
C18 C112 0.66(4) yes
C18 C113 1.75(3) yes
C19 C20 1.47(3) yes
C19 C112 0.79(3) yes
C19 C113 0.99(3) yes
C20 C108 1.728(18) yes
C20 C113 0.77(2) yes
C21 C22 1.468(11) yes
C23 C24 1.366(8) yes
C23 C30 1.549(12) yes
C24 C25 1.512(8) yes
C25 C26 1.460(9) yes
C26 C27 1.522(9) yes
C27 C28 1.404(8) yes
C28 C29 1.499(11) yes
C29 C30 1.424(13) yes
C101 C102 1.552(16) yes
C102 C103 1.44(3) yes
C102 C107 1.40(3) yes
C103 C104 1.40(2) yes
C104 C105 1.56(4) yes
C105 C106 1.35(4) yes
C106 C107 1.55(3) yes
C108 C109 1.35(2) yes
C108 C113 1.421(17) yes
C109 C110 1.39(3) yes
C110 C111 1.36(3) yes
C111 C112 1.45(3) yes
C112 C113 1.37(3) yes
C1 H1A 0.990 no
C1 H1B 0.990 no
C4 H4 1.000 no
C5 H5A 0.980 no
C5 H5B 0.980 no
C5 H5C 0.980 no
C6 H6A 0.980 no
C6 H6B 0.980 no
C6 H6C 0.980 no
C22 H22A 0.980 no
C22 H22B 0.980 no
C22 H22C 0.980 no
C23 H23 1.000 no
C24 H24 1.000 no
C25 H25A 0.990 no
C25 H25B 0.990 no
C26 H26A 0.990 no
C26 H26B 0.990 no
C27 H27 1.000 no
C28 H28 1.000 no
C29 H29A 0.990 no
C29 H29B 0.990 no
C30 H30A 0.990 no
C30 H30B 0.990 no

loop_
_geom_contact_atom_site_label_1
_geom_contact_atom_site_label_2
_geom_contact_distance
_geom_contact_publ_flag
_geom_contact_site_symmetry_2
O1 C3 3.026(7) no .
O1 C6 3.021(8) no .
O1 C9 3.227(13) no .
O1 C14 3.156(15) no .
O1 C15 2.696(13) no .
O1 C20 3.085(14) no .
O1 C23 3.518(7) no .
O1 C24 3.223(6) no .
O1 C102 3.208(14) no .
O1 C107 3.256(17) no .
O1 C108 3.054(14) no .
O1 C113 3.453(15) no .
N1 C29 3.156(8) no .
N1 C30 3.238(12) no .
C4 C9 3.406(12) no .
C4 C15 3.548(12) no .
C4 C102 3.309(13) no .
C4 C107 3.499(16) no .
C5 C6 2.991(9) no .
C5 C27 3.232(9) no .
C6 C7 3.149(9) no .
C6 C24 3.292(7) no .
C7 C14 2.804(15) no .
C7 C20 3.202(14) no .
C7 C23 3.435(8) no .
C7 C24 3.403(7) no .
C7 C107 2.909(17) no .
C7 C109 3.519(19) no .
C7 C113 3.543(16) no .
C8 C19 3.51(3) no .
C8 C107 3.16(2) no .
C9 C105 3.32(3) no .
C9 C106 3.28(3) no .
C10 C16 3.586(19) no .
C10 C20 3.291(19) no .
C10 C105 3.32(3) no .
C10 C108 3.343(17) no .
C11 C106 3.39(3) no .
C11 C107 3.36(3) no .
C14 C20 2.93(2) no .
C15 C110 3.13(2) no .
C15 C111 3.41(3) no .
C16 C19 2.89(3) no .
C19 C109 3.06(3) no .
C20 C102 2.938(19) no .
C20 C103 3.46(3) no .
C20 C110 3.57(3) no .
C20 C111 3.27(3) no .
C21 C28 3.556(8) no .
C23 C26 3.251(9) no .
C24 C29 3.285(9) no .
C25 C28 3.284(10) no .
C25 C29 3.453(12) no .
C25 C30 3.028(15) no .
C26 C29 3.080(10) no .
C26 C30 3.298(14) no .
C27 C30 3.182(13) no .
C101 C109 3.17(2) no .
C102 C108 3.297(18) no .
C102 C113 3.53(2) no .
C103 C106 3.01(3) no .
O1 C22 3.282(9) no 4_565
C1 C6 3.562(8) no 4_574
C6 C1 3.562(8) no 4_575
C10 C10 3.154(18) no 3_776
C10 C11 3.11(2) no 3_776
C11 C10 3.11(2) no 3_776
C19 C22 3.55(3) no 4_565
C20 C105 3.56(3) no 2_746
C22 O1 3.282(9) no 4_564
C22 C19 3.55(3) no 4_564
C22 C112 3.60(3) no 4_564
C22 C113 3.584(18) no 4_564
C103 C111 3.55(3) no 1_565
C105 C20 3.56(3) no 2_756
C106 C111 3.34(4) no 4_565
C107 C110 3.35(3) no 4_565
C110 C107 3.35(3) no 4_564
C111 C103 3.55(3) no 1_545
C111 C106 3.34(4) no 4_564
C112 C22 3.60(3) no 4_565
C113 C22 3.584(18) no 4_565
Ru1 H5B 3.4342 no .
Ru1 H6A 3.4332 no .
Ru1 H29B 3.5730 no .
O1 H4 3.1613 no .
O1 H6A 3.5307 no .
O1 H6C 2.2888 no .
O1 H23 3.0652 no .
O1 H24 2.4405 no .
N1 H1A 3.1137 no .
N1 H1B 3.4552 no .
N1 H4 3.2072 no .
N1 H22A 3.0637 no .
N1 H22B 3.0605 no .
N1 H22C 3.0828 no .
N1 H23 3.0209 no .
N1 H28 2.8980 no .
N1 H29B 3.0373 no .
N1 H30A 3.2834 no .
C1 H4 2.5595 no .
C1 H5A 3.1799 no .
C1 H5B 3.1621 no .
C1 H5C 2.5723 no .
C1 H27 2.9493 no .
C1 H28 3.2194 no .
C2 H4 2.6067 no .
C2 H6A 2.7896 no .
C2 H6B 2.8114 no .
C2 H6C 3.3461 no .
C2 H27 2.8495 no .
C3 H1A 2.7767 no .
C3 H1B 3.3096 no .
C3 H5A 2.8057 no .
C3 H5B 2.8041 no .
C3 H5C 3.3498 no .
C3 H24 2.9382 no .
C4 H1A 2.6700 no .
C4 H6A 3.2541 no .
C4 H6B 3.1797 no .
C4 H6C 2.6537 no .
C4 H23 3.4049 no .
C4 H24 3.0830 no .
C5 H1A 3.2661 no .
C5 H1B 2.6680 no .
C5 H6A 2.8976 no .
C5 H6B 2.9513 no .
C5 H26A 3.5514 no .
C5 H27 2.7335 no .
C6 H4 3.3015 no .
C6 H5A 2.9225 no .
C6 H5B 2.9292 no .
C6 H24 2.8642 no .
C6 H25B 3.3836 no .
C7 H6C 2.7139 no .
C7 H23 3.0316 no .
C7 H24 2.9186 no .
C8 H4 2.7664 no .
C8 H23 3.4325 no .
C9 H4 3.2043 no .
C14 H4 3.5583 no .
C15 H23 3.5035 no .
C16 H23 3.0662 no .
C21 H28 3.4911 no .
C21 H29B 3.2436 no .
C21 H30A 3.5675 no .
C23 H25A 2.7779 no .
C23 H25B 3.3178 no .
C23 H29A 3.2442 no .
C23 H29B 3.1525 no .
C24 H6A 2.9563 no .
C24 H6C 3.3286 no .
C24 H26A 3.1987 no .
C24 H26B 3.1394 no .
C24 H30A 3.2936 no .
C24 H30B 2.6865 no .
C25 H6A 3.0906 no .
C25 H23 3.3583 no .
C25 H27 3.3025 no .
C25 H29A 3.5219 no .
C25 H30B 2.7885 no .
C26 H5B 3.1357 no .
C26 H24 3.3283 no .
C26 H28 3.3593 no .
C26 H29A 2.9746 no .
C26 H30B 3.1852 no .
C27 H1B 3.0783 no .
C27 H5B 2.8336 no .
C27 H5C 3.3504 no .
C27 H25A 3.1882 no .
C27 H25B 3.1276 no .
C27 H29A 2.8035 no .
C27 H29B 3.3447 no .
C27 H30B 3.5056 no .
C28 H1B 3.2092 no .
C28 H26A 3.3353 no .
C28 H26B 2.7326 no .
C28 H30A 3.1551 no .
C28 H30B 3.0610 no .
C29 H23 3.3408 no .
C29 H25A 3.4971 no .
C29 H26B 2.8744 no .
C29 H27 3.3646 no .
C30 H24 3.3513 no .
C30 H25A 2.9086 no .
C30 H26B 3.2281 no .
C30 H28 3.2859 no .
C101 H4 2.3948 no .
C102 H4 3.0639 no .
C107 H4 3.3508 no .
C108 H23 3.1966 no .
C109 H23 2.6823 no .
C110 H23 3.4208 no .
H1A H4 2.1462 no .
H1A H5C 3.3018 no .
H1B H4 3.5314 no .
H1B H5A 3.3945 no .
H1B H5B 3.2590 no .
H1B H5C 2.3276 no .
H1B H27 2.6419 no .
H1B H28 2.8770 no .
H4 H6C 3.4268 no .
H5A H6A 2.9643 no .
H5A H6B 2.5631 no .
H5B H6A 2.5171 no .
H5B H6B 3.0391 no .
H5B H25B 3.4852 no .
H5B H26A 2.6753 no .
H5B H27 2.4190 no .
H5C H27 2.6099 no .
H6A H24 2.6446 no .
H6A H25B 2.5442 no .
H6A H26A 3.4576 no .
H6C H24 2.6402 no .
H23 H24 2.1953 no .
H23 H25A 3.5014 no .
H23 H30A 2.2920 no .
H23 H30B 2.6770 no .
H24 H25A 2.5970 no .
H24 H25B 2.2501 no .
H24 H30B 3.4613 no .
H25A H26A 2.5974 no .
H25A H26B 2.0851 no .
H25A H29A 3.3949 no .
H25A H30B 2.3602 no .
H25B H26A 2.0847 no .
H25B H26B 2.6499 no .
H26A H27 2.2594 no .
H26B H27 2.6428 no .
H26B H28 3.4698 no .
H26B H29A 2.4613 no .
H26B H30B 2.9313 no .
H27 H28 2.2101 no .
H27 H29A 3.5251 no .
H28 H29A 2.5707 no .
H28 H29B 2.2572 no .
H29A H30A 2.5428 no .
H29A H30B 2.0398 no .
H29B H30A 2.0413 no .
H29B H30B 2.6266 no .
O1 H22A 3.4087 no 4_565
O1 H22B 2.4357 no 4_565
N1 H6B 2.8205 no 4_574
C1 H6B 2.9090 no 4_574
C1 H6C 3.5408 no 4_574
C1 H22A 3.3880 no 4_575
C1 H30B 3.3726 no 1_565
C2 H22A 3.0672 no 4_575
C3 H22A 3.1853 no 4_575
C3 H22C 3.5881 no 4_575
C4 H22A 3.4624 no 4_575
C4 H22C 3.4375 no 4_575
C5 H25A 3.3705 no 1_565
C5 H28 3.1547 no 4_575
C5 H29A 3.0900 no 2_655
C6 H1A 3.4433 no 4_575
C6 H1B 3.0648 no 4_575
C6 H28 3.5702 no 4_575
C6 H30A 3.0660 no 4_565
C7 H22B 3.4444 no 4_565
C15 H22B 3.2989 no 4_565
C18 H22C 3.4266 no 4_565
C19 H22B 3.1021 no 4_565
C19 H22C 3.1439 no 4_565
C20 H22B 2.8791 no 4_565
C21 H5A 3.5567 no 4_574
C21 H6B 2.8684 no 4_574
C22 H4 3.3531 no 4_574
C22 H6B 3.5428 no 4_574
C24 H29B 3.3536 no 4_565
C25 H5B 3.3870 no 3_676
C25 H26A 3.4848 no 3_676
C25 H29B 3.0755 no 4_565
C26 H5B 3.5794 no 3_676
C26 H6A 3.5557 no 3_676
C26 H26A 3.5724 no 3_676
C26 H27 3.3870 no 2_645
C26 H29A 3.5252 no 2_655
C26 H30B 3.5145 no 2_655
C27 H26B 3.2992 no 2_655
C27 H29A 3.1876 no 2_655
C27 H30B 3.4586 no 2_655
C28 H5A 3.1236 no 4_574
C28 H5C 3.5591 no 2_645
C28 H6B 3.5170 no 4_574
C28 H26B 3.5565 no 2_655
C29 H5A 3.3860 no 4_574
C29 H5B 3.5711 no 2_645
C29 H5C 3.4080 no 2_645
C29 H25B 3.0489 no 4_564
C29 H27 3.2294 no 2_645
C30 H1B 3.2993 no 1_545
C30 H6A 3.4798 no 4_564
C30 H6C 3.4865 no 4_564
C30 H27 3.5622 no 2_645
C102 H22C 3.5387 no 4_575
C106 H22C 3.2330 no 4_575
C107 H22C 2.8361 no 4_575
C108 H22B 3.2866 no 4_565
C110 H1A 3.3820 no 1_545
C111 H4 3.4714 no 1_545
C111 H22C 3.5136 no 4_565
C112 H22B 3.3084 no 4_565
C112 H22C 3.1350 no 4_565
C113 H22B 2.9524 no 4_565
C113 H22C 3.4462 no 4_565
H1A C6 3.4433 no 4_574
H1A C110 3.3820 no 1_565
H1A H6B 2.9030 no 4_574
H1A H6C 3.1753 no 4_574
H1A H22A 2.9444 no 4_575
H1A H23 3.4409 no 1_565
H1A H30A 3.3624 no 1_565
H1A H30B 3.4962 no 1_565
H1B C6 3.0648 no 4_574
H1B C30 3.2993 no 1_565
H1B H6A 3.0015 no 4_574
H1B H6B 2.5426 no 4_574
H1B H6C 3.1647 no 4_574
H1B H26B 2.8532 no 2_655
H1B H30A 3.0560 no 1_565
H1B H30B 2.6724 no 1_565
H4 C22 3.3531 no 4_575
H4 C111 3.4714 no 1_565
H4 H22A 2.9203 no 4_575
H4 H22C 2.9016 no 4_575
H5A C21 3.5567 no 4_575
H5A C28 3.1236 no 4_575
H5A C29 3.3860 no 4_575
H5A H22A 3.2462 no 4_575
H5A H25A 3.1762 no 1_565
H5A H28 2.2948 no 4_575
H5A H29B 2.7744 no 4_575
H5B C25 3.3870 no 3_676
H5B C26 3.5794 no 3_676
H5B C29 3.5711 no 2_655
H5B H25A 3.2602 no 3_676
H5B H25B 2.8401 no 3_676
H5B H26A 3.1066 no 3_676
H5B H28 3.2283 no 4_575
H5B H29A 2.6890 no 2_655
H5C C28 3.5591 no 2_655
H5C C29 3.4080 no 2_655
H5C H25A 2.6888 no 1_565
H5C H26B 3.1085 no 2_655
H5C H28 3.5458 no 2_655
H5C H29A 2.6079 no 2_655
H5C H30B 2.9794 no 1_565
H6A C26 3.5557 no 3_676
H6A C30 3.4798 no 4_565
H6A H1B 3.0015 no 4_575
H6A H26A 2.8244 no 3_676
H6A H26B 3.3840 no 3_676
H6A H28 3.5347 no 4_575
H6A H29B 3.5505 no 4_565
H6A H30A 2.7777 no 4_565
H6A H30B 3.3875 no 4_565
H6B N1 2.8205 no 4_575
H6B C1 2.9090 no 4_575
H6B C21 2.8684 no 4_575
H6B C22 3.5428 no 4_575
H6B C28 3.5170 no 4_575
H6B H1A 2.9030 no 4_575
H6B H1B 2.5426 no 4_575
H6B H22A 3.4113 no 4_575
H6B H28 2.7917 no 4_575
H6B H30A 3.4908 no 4_565
H6C C1 3.5408 no 4_575
H6C C30 3.4865 no 4_565
H6C H1A 3.1753 no 4_575
H6C H1B 3.1647 no 4_575
H6C H30A 2.5384 no 4_565
H22A O1 3.4087 no 4_564
H22A C1 3.3880 no 4_574
H22A C2 3.0672 no 4_574
H22A C3 3.1853 no 4_574
H22A C4 3.4624 no 4_574
H22A H1A 2.9444 no 4_574
H22A H4 2.9203 no 4_574
H22A H5A 3.2462 no 4_574
H22A H6B 3.4113 no 4_574
H22A H23 3.1112 no 4_564
H22A H24 3.2131 no 4_564
H22B O1 2.4357 no 4_564
H22B C7 3.4444 no 4_564
H22B C15 3.2989 no 4_564
H22B C19 3.1021 no 4_564
H22B C20 2.8791 no 4_564
H22B C108 3.2866 no 4_564
H22B C112 3.3084 no 4_564
H22B C113 2.9524 no 4_564
H22B H23 3.5662 no 4_564
H22B H24 3.3861 no 4_564
H22C C3 3.5881 no 4_574
H22C C4 3.4375 no 4_574
H22C C18 3.4266 no 4_564
H22C C19 3.1439 no 4_564
H22C C102 3.5387 no 4_574
H22C C106 3.2330 no 4_574
H22C C107 2.8361 no 4_574
H22C C111 3.5136 no 4_564
H22C C112 3.1350 no 4_564
H22C C113 3.4462 no 4_564
H22C H4 2.9016 no 4_574
H23 H1A 3.4409 no 1_545
H23 H22A 3.1112 no 4_565
H23 H22B 3.5662 no 4_565
H24 H22A 3.2131 no 4_565
H24 H22B 3.3861 no 4_565
H24 H29B 2.8127 no 4_565
H24 H30A 3.2056 no 4_565
H25A C5 3.3705 no 1_545
H25A H5A 3.1762 no 1_545
H25A H5B 3.2602 no 3_676
H25A H5C 2.6888 no 1_545
H25A H27 3.2987 no 2_645
H25A H28 3.1720 no 2_645
H25A H29B 3.0395 no 4_565
H25B C29 3.0489 no 4_565
H25B H5B 2.8401 no 3_676
H25B H26A 2.6389 no 3_676
H25B H29A 2.7976 no 4_565
H25B H29B 2.4593 no 4_565
H25B H30A 3.3751 no 4_565
H26A C25 3.4848 no 3_676
H26A C26 3.5724 no 3_676
H26A H5B 3.1066 no 3_676
H26A H6A 2.8244 no 3_676
H26A H25B 2.6389 no 3_676
H26A H26A 2.8117 no 3_676
H26A H29A 2.9587 no 2_655
H26A H30B 3.1954 no 2_655
H26B C27 3.2992 no 2_645
H26B C28 3.5565 no 2_645
H26B H1B 2.8532 no 2_645
H26B H5C 3.1085 no 2_645
H26B H6A 3.3840 no 3_676
H26B H27 2.4381 no 2_645
H26B H28 2.9517 no 2_645
H26B H30B 3.2971 no 2_655
H27 C26 3.3870 no 2_655
H27 C29 3.2294 no 2_655
H27 C30 3.5622 no 2_655
H27 H25A 3.2987 no 2_655
H27 H26B 2.4381 no 2_655
H27 H29A 2.3125 no 2_655
H27 H30B 2.9114 no 2_655
H28 C5 3.1547 no 4_574
H28 C6 3.5702 no 4_574
H28 H5A 2.2948 no 4_574
H28 H5B 3.2283 no 4_574
H28 H5C 3.5458 no 2_645
H28 H6A 3.5347 no 4_574
H28 H6B 2.7917 no 4_574
H28 H25A 3.1720 no 2_655
H28 H26B 2.9517 no 2_655
H29A C5 3.0900 no 2_645
H29A C26 3.5252 no 2_645
H29A C27 3.1876 no 2_645
H29A H5B 2.6890 no 2_645
H29A H5C 2.6079 no 2_645
H29A H25B 2.7976 no 4_564
H29A H26A 2.9587 no 2_645
H29A H27 2.3125 no 2_645
H29B C24 3.3536 no 4_564
H29B C25 3.0755 no 4_564
H29B H5A 2.7744 no 4_574
H29B H6A 3.5505 no 4_564
H29B H24 2.8127 no 4_564
H29B H25A 3.0395 no 4_564
H29B H25B 2.4593 no 4_564
H30A C6 3.0660 no 4_564
H30A H1A 3.3624 no 1_545
H30A H1B 3.0560 no 1_545
H30A H6A 2.7777 no 4_564
H30A H6B 3.4908 no 4_564
H30A H6C 2.5384 no 4_564
H30A H24 3.2056 no 4_564
H30A H25B 3.3751 no 4_564
H30B C1 3.3726 no 1_545
H30B C26 3.5145 no 2_645
H30B C27 3.4586 no 2_645
H30B H1A 3.4962 no 1_545
H30B H1B 2.6724 no 1_545
H30B H5C 2.9794 no 1_545
H30B H6A 3.3875 no 4_564
H30B H26A 3.1954 no 2_645
H30B H26B 3.2971 no 2_645
H30B H27 2.9114 no 2_645

loop_
_geom_torsion_atom_site_label_1
_geom_torsion_atom_site_label_2
_geom_torsion_atom_site_label_3
_geom_torsion_atom_site_label_4
_geom_torsion
_geom_torsion_publ_flag
N1 Ru1 C1 C2 -161.3(2) no
N1 Ru1 C2 C1 23.2(3) no
N1 Ru1 C2 C3 -109.6(3) no
N1 Ru1 C2 C5 135.4(4) no
N1 Ru1 C3 C2 100.0(3) no
N1 Ru1 C3 C4 -25.8(3) no
N1 Ru1 C3 C6 -144.0(4) no
N1 Ru1 C4 C3 160.1(2) no
N1 Ru1 C4 C7 -78.4(4) no
N1 Ru1 C23 C24 173.2(3) no
N1 Ru1 C23 C30 -69.7(4) no
N1 Ru1 C24 C23 -7.8(3) no
N1 Ru1 C24 C25 -128.8(3) no
N1 Ru1 C27 C26 128.8(3) no
N1 Ru1 C27 C28 10.7(3) no
N1 Ru1 C28 C27 -170.5(3) no
N1 Ru1 C28 C29 68.9(3) no
C1 Ru1 C2 C1 0.0(3) no
C1 Ru1 C2 C3 -132.8(4) no
C1 Ru1 C2 C5 112.2(5) no
C2 Ru1 C1 C2 -0.0(3) no
C1 Ru1 C3 C2 29.1(2) no
C1 Ru1 C3 C4 -96.7(3) no
C1 Ru1 C3 C6 145.1(5) no
C3 Ru1 C1 C2 -28.7(2) no
C1 Ru1 C4 C3 71.0(3) no
C1 Ru1 C4 C7 -167.5(4) no
C4 Ru1 C1 C2 -67.8(2) no
C1 Ru1 C24 C23 -177.6(3) no
C1 Ru1 C24 C25 61.4(5) no
C24 Ru1 C1 C2 9.9(5) no
C1 Ru1 C27 C26 -140.3(4) no
C1 Ru1 C27 C28 101.6(3) no
C27 Ru1 C1 C2 80.7(3) no
C1 Ru1 C28 C27 -82.0(3) no
C1 Ru1 C28 C29 157.3(4) no
C28 Ru1 C1 C2 118.0(3) no
C2 Ru1 C3 C2 -0.0(3) no
C2 Ru1 C3 C4 -125.8(4) no
C2 Ru1 C3 C6 116.0(6) no
C3 Ru1 C2 C1 132.8(4) no
C3 Ru1 C2 C3 -0.0(3) no
C3 Ru1 C2 C5 -115.0(6) no
C2 Ru1 C4 C3 32.6(2) no
C2 Ru1 C4 C7 154.1(4) no
C4 Ru1 C2 C1 99.5(3) no
C4 Ru1 C2 C3 -33.3(2) no
C4 Ru1 C2 C5 -148.3(5) no
C2 Ru1 C23 C24 15.7(5) no
C2 Ru1 C23 C30 132.8(4) no
C23 Ru1 C2 C1 175.4(3) no
C23 Ru1 C2 C3 42.6(5) no
C23 Ru1 C2 C5 -72.4(6) no
C2 Ru1 C24 C23 -171.06(17) no
C2 Ru1 C24 C25 67.9(3) no
C24 Ru1 C2 C1 -174.64(16) no
C24 Ru1 C2 C3 52.6(3) no
C24 Ru1 C2 C5 -62.4(4) no
C2 Ru1 C27 C26 -102.9(4) no
C2 Ru1 C27 C28 139.0(3) no
C27 Ru1 C2 C1 -98.5(3) no
C27 Ru1 C2 C3 128.7(3) no
C27 Ru1 C2 C5 13.7(4) no
C2 Ru1 C28 C27 -45.7(4) no
C2 Ru1 C28 C29 -166.4(3) no
C28 Ru1 C2 C1 -72.5(3) no
C28 Ru1 C2 C3 154.7(3) no
C28 Ru1 C2 C5 39.7(5) no
C3 Ru1 C4 C3 0.0(2) no
C3 Ru1 C4 C7 121.4(5) no
C4 Ru1 C3 C2 125.8(4) no
C4 Ru1 C3 C4 -0.0(3) no
C4 Ru1 C3 C6 -118.2(5) no
C3 Ru1 C23 C24 42.8(3) no
C3 Ru1 C23 C30 159.9(3) no
C23 Ru1 C3 C2 -156.3(3) no
C23 Ru1 C3 C4 77.9(3) no
C23 Ru1 C3 C6 -40.3(5) no
C3 Ru1 C24 C23 -142.2(2) no
C3 Ru1 C24 C25 96.8(3) no
C24 Ru1 C3 C2 -132.5(3) no
C24 Ru1 C3 C4 101.7(2) no
C24 Ru1 C3 C6 -16.5(4) no
C3 Ru1 C27 C26 -72.9(4) no
C3 Ru1 C27 C28 169.0(2) no
C27 Ru1 C3 C2 -55.3(3) no
C27 Ru1 C3 C4 178.9(2) no
C27 Ru1 C3 C6 60.7(4) no
C3 Ru1 C28 C27 -18.5(6) no
C3 Ru1 C28 C29 -139.2(3) no
C28 Ru1 C3 C2 -43.5(5) no
C28 Ru1 C3 C4 -169.3(3) no
C28 Ru1 C3 C6 72.5(6) no
C4 Ru1 C23 C24 81.2(3) no
C4 Ru1 C23 C30 -161.7(3) no
C23 Ru1 C4 C3 -115.3(3) no
C23 Ru1 C4 C7 6.1(4) no
C4 Ru1 C24 C23 -104.7(2) no
C4 Ru1 C24 C25 134.3(3) no
C24 Ru1 C4 C3 -79.2(3) no
C24 Ru1 C4 C7 42.2(4) no
C4 Ru1 C27 C26 -71.6(5) no
C4 Ru1 C27 C28 170.3(3) no
C27 Ru1 C4 C3 -1.9(5) no
C27 Ru1 C4 C7 119.5(4) no
C23 Ru1 C24 C23 0.0(3) no
C23 Ru1 C24 C25 -121.0(4) no
C24 Ru1 C23 C24 0.00(17) no
C24 Ru1 C23 C30 117.1(5) no
C23 Ru1 C27 C26 44.9(4) no
C23 Ru1 C27 C28 -73.2(3) no
C27 Ru1 C23 C24 -68.8(3) no
C27 Ru1 C23 C30 48.3(4) no
C23 Ru1 C28 C27 104.2(3) no
C23 Ru1 C28 C29 -16.4(4) no
C28 Ru1 C23 C24 -105.2(3) no
C28 Ru1 C23 C30 11.9(4) no
C24 Ru1 C27 C26 10.5(3) no
C24 Ru1 C27 C28 -107.6(3) no
C27 Ru1 C24 C23 108.1(2) no
C27 Ru1 C24 C25 -12.9(3) no
C24 Ru1 C28 C27 69.3(3) no
C24 Ru1 C28 C29 -51.4(4) no
C28 Ru1 C24 C23 72.5(2) no
C28 Ru1 C24 C25 -48.5(3) no
C27 Ru1 C28 C27 0.0(3) no
C27 Ru1 C28 C29 -120.7(6) no
C28 Ru1 C27 C26 118.1(5) no
C28 Ru1 C27 C28 0.0(3) no
Ru1 C1 C2 Ru1 -0.0 no
Ru1 C1 C2 C3 52.5(4) no
Ru1 C1 C2 C5 -125.8(4) no
Ru1 C2 C3 Ru1 0.0 no
Ru1 C2 C3 C4 58.0(3) no
Ru1 C2 C3 C6 -126.9(4) no
C1 C2 C3 Ru1 -52.1(4) no
C1 C2 C3 C4 5.9(6) no
C1 C2 C3 C6 -179.0(4) no
C5 C2 C3 Ru1 126.2(5) no
C5 C2 C3 C4 -175.9(4) no
C5 C2 C3 C6 -0.8(7) no
Ru1 C3 C4 Ru1 0.0 no
Ru1 C3 C4 C7 -109.2(5) no
C2 C3 C4 Ru1 -58.5(4) no
C2 C3 C4 C7 -167.7(4) no
C6 C3 C4 Ru1 126.6(5) no
C6 C3 C4 C7 17.4(8) no
Ru1 C4 C7 O1 -76.0(7) no
Ru1 C4 C7 C8 92.2(5) no
Ru1 C4 C7 C101 115.2(4) no
C3 C4 C7 O1 8.6(9) no
C3 C4 C7 C8 176.8(4) no
C3 C4 C7 C101 -160.2(5) no
O1 C7 C8 C9 -93.9(7) no
O1 C7 C8 C15 8.7(11) no
O1 C7 C8 C16 64.2(9) no
O1 C7 C8 C101 -112.7(10) no
O1 C7 C8 C108 35.6(9) no
O1 C7 C101 C8 79.5(13) no
O1 C7 C101 C9 -59.3(18) no
O1 C7 C101 C15 46.9(10) no
O1 C7 C101 C102 -76.7(10) no
C4 C7 C8 C9 96.7(7) no
C4 C7 C8 C15 -160.7(8) no
C4 C7 C8 C16 -105.1(8) no
C4 C7 C8 C101 77.9(11) no
C4 C7 C8 C108 -133.8(7) no
C4 C7 C101 C8 -111.3(11) no
C4 C7 C101 C9 109.8(15) no
C4 C7 C101 C15 -143.9(6) no
C4 C7 C101 C102 92.5(8) no
C8 C7 C101 C8 0.0(10) no
C8 C7 C101 C9 -139(3) no
C8 C7 C101 C15 -32.6(12) no
C8 C7 C101 C102 -156(2) no
C101 C7 C8 C9 18.8(12) no
C101 C7 C8 C15 121.4(19) no
C101 C7 C8 C16 177.0(19) no
C101 C7 C8 C101 0.0(11) no
C101 C7 C8 C108 148.3(19) no
C7 C8 C9 C10 -153.6(8) no
C7 C8 C9 C14 24.2(12) no
C7 C8 C9 C15 117.6(11) no
C7 C8 C9 C101 -21.6(8) no
C7 C8 C9 C102 -9.5(16) no
C7 C8 C9 C103 -137.7(17) no
C7 C8 C15 C9 -107.3(11) no
C7 C8 C15 C16 113.1(9) no
C7 C8 C15 C20 -68.9(18) no
C7 C8 C15 C108 99.1(17) no
C7 C8 C16 C15 -95.9(11) no
C7 C8 C16 C17 -94(3) no
C7 C8 C16 C108 -82.5(13) no
C7 C8 C16 C109 3(3) no
C7 C8 C101 C7 -0.0(3) no
C7 C8 C101 C9 155.1(16) no
C7 C8 C101 C15 98.7(18) no
C7 C8 C101 C102 148(3) no
C7 C8 C108 C15 -92.9(14) no
C7 C8 C108 C16 112.0(11) no
C7 C8 C108 C17 122.8(18) no
C7 C8 C108 C20 -86.3(8) no
C7 C8 C108 C109 84.8(13) no
C7 C8 C108 C113 -90.8(10) no
C9 C8 C15 C9 0.0(5) no
C9 C8 C15 C16 -139.5(9) no
C9 C8 C15 C20 38.4(19) no
C9 C8 C15 C108 -153.6(15) no
C15 C8 C9 C10 88.8(13) no
C15 C8 C9 C14 -93.4(13) no
C15 C8 C9 C15 0.0(7) no
C15 C8 C9 C101 -139.2(19) no
C15 C8 C9 C102 -127.1(16) no
C15 C8 C9 C103 105(2) no
C9 C8 C16 C15 56.3(12) no
C9 C8 C16 C17 59(3) no
C9 C8 C16 C108 69.7(16) no
C9 C8 C16 C109 155(2) no
C16 C8 C9 C10 50.0(15) no
C16 C8 C9 C14 -132.2(12) no
C16 C8 C9 C15 -38.8(9) no
C16 C8 C9 C101 -178(2) no
C16 C8 C9 C102 -165.9(13) no
C16 C8 C9 C103 66(3) no
C9 C8 C101 C7 -155.1(17) no
C9 C8 C101 C9 0.0(6) no
C9 C8 C101 C15 -56(3) no
C9 C8 C101 C102 -7.4(14) no
C101 C8 C9 C10 -132(2) no
C101 C8 C9 C14 46(2) no
C101 C8 C9 C15 139(3) no
C101 C8 C9 C101 0.0(14) no
C101 C8 C9 C102 12(2) no
C101 C8 C9 C103 -116(3) no
C9 C8 C108 C15 29.7(14) no
C9 C8 C108 C16 -125.3(11) no
C9 C8 C108 C17 -114.6(18) no
C9 C8 C108 C20 36.3(11) no
C9 C8 C108 C109 -152.6(10) no
C9 C8 C108 C113 31.8(15) no
C108 C8 C9 C10 77.0(13) no
C108 C8 C9 C14 -105.2(12) no
C108 C8 C9 C15 -11.8(6) no
C108 C8 C9 C101 -151.0(19) no
C108 C8 C9 C102 -138.9(14) no
C108 C8 C9 C103 93(2) no
C15 C8 C16 C15 0.0(8) no
C15 C8 C16 C17 2(3) no
C15 C8 C16 C108 13.3(11) no
C15 C8 C16 C109 99(3) no
C16 C8 C15 C9 139.5(10) no
C16 C8 C15 C16 0.0(7) no
C16 C8 C15 C20 178(3) no
C16 C8 C15 C108 -14.1(12) no
C15 C8 C101 C7 -98.7(19) no
C15 C8 C101 C9 56(3) no
C15 C8 C101 C15 0.0(8) no
C15 C8 C101 C102 49(4) no
C101 C8 C15 C9 -38.6(19) no
C101 C8 C15 C16 -178(2) no
C101 C8 C15 C20 -0(4) no
C101 C8 C15 C108 168(2) no
C15 C8 C108 C15 0.0(16) no
C15 C8 C108 C16 -155(3) no
C15 C8 C108 C17 -144(3) no
C15 C8 C108 C20 6.6(18) no
C15 C8 C108 C109 178(3) no
C15 C8 C108 C113 2.1(18) no
C108 C8 C15 C9 153.6(18) no
C108 C8 C15 C16 14.1(15) no
C108 C8 C15 C20 -168(4) no
C108 C8 C15 C108 0.0(12) no
C16 C8 C108 C15 155(3) no
C16 C8 C108 C16 0.0(11) no
C16 C8 C108 C17 10.7(16) no
C16 C8 C108 C20 161.6(17) no
C16 C8 C108 C109 -27.3(12) no
C16 C8 C108 C113 157(2) no
C108 C8 C16 C15 -13.3(12) no
C108 C8 C16 C17 -11.1(18) no
C108 C8 C16 C108 -0.0(10) no
C108 C8 C16 C109 86(3) no
C101 C8 C108 C15 -21(4) no
C101 C8 C108 C16 -176(4) no
C101 C8 C108 C17 -165(3) no
C101 C8 C108 C20 -14(4) no
C101 C8 C108 C109 157(4) no
C101 C8 C108 C113 -19(4) no
C108 C8 C101 C7 -88(4) no
C108 C8 C101 C9 67(4) no
C108 C8 C101 C15 10.7(18) no
C108 C8 C101 C102 60(5) no
C8 C9 C10 C11 -179.6(9) no
C8 C9 C10 C102 148.4(17) no
C8 C9 C10 C103 165.9(11) no
C8 C9 C14 C13 177.7(10) no
C8 C9 C14 C102 -99.8(18) no
C8 C9 C14 C103 -171.0(13) no
C8 C9 C14 C107 -76(3) no
C8 C9 C15 C8 0.0(9) no
C8 C9 C15 C16 62.0(13) no
C8 C9 C15 C20 -155.7(14) no
C8 C9 C15 C101 -19.2(10) no
C8 C9 C15 C108 81(3) no
C8 C9 C15 C113 -172.7(16) no
C8 C9 C101 C7 137(3) no
C8 C9 C101 C8 -0.0(12) no
C8 C9 C101 C15 26.3(15) no
C8 C9 C101 C102 169.8(18) no
C8 C9 C102 C10 -146(2) no
C8 C9 C102 C13 154.3(11) no
C8 C9 C102 C14 99(2) no
C8 C9 C102 C101 -4.8(8) no
C8 C9 C102 C103 -156.1(15) no
C8 C9 C102 C107 64(5) no
C8 C9 C103 C10 -25(3) no
C8 C9 C103 C12 174.9(15) no
C8 C9 C103 C14 165(3) no
C8 C9 C103 C102 138(3) no
C8 C9 C103 C104 -175.0(16) no
C10 C9 C14 C13 -4.5(18) no
C10 C9 C14 C102 78.0(17) no
C10 C9 C14 C103 6.8(8) no
C10 C9 C14 C107 102(2) no
C14 C9 C10 C11 2.5(16) no
C14 C9 C10 C102 -29.5(9) no
C14 C9 C10 C103 -12.0(13) no
C10 C9 C15 C8 -106.2(11) no
C10 C9 C15 C16 -44.2(13) no
C10 C9 C15 C20 98.1(9) no
C10 C9 C15 C101 -125.4(11) no
C10 C9 C15 C108 -25(3) no
C10 C9 C15 C113 81.1(11) no
C15 C9 C10 C11 -144.5(8) no
C15 C9 C10 C102 -176.5(16) no
C15 C9 C10 C103 -158.9(9) no
C10 C9 C101 C7 -162.3(13) no
C10 C9 C101 C8 61(2) no
C10 C9 C101 C15 87.2(14) no
C10 C9 C101 C102 -129(2) no
C101 C9 C10 C11 157.6(12) no
C101 C9 C10 C102 126(2) no
C101 C9 C10 C103 143.1(15) no
C10 C9 C102 C10 -0.0(5) no
C10 C9 C102 C13 -60(2) no
C10 C9 C102 C14 -114.9(19) no
C10 C9 C102 C101 141.2(16) no
C10 C9 C102 C103 -10.1(9) no
C10 C9 C102 C107 -150(4) no
C102 C9 C10 C11 32.0(18) no
C102 C9 C10 C102 0.0(10) no
C102 C9 C10 C103 17.5(16) no
C10 C9 C103 C10 0.0(9) no
C10 C9 C103 C12 -160(3) no
C10 C9 C103 C14 -169.6(14) no
C10 C9 C103 C102 163.2(16) no
C10 C9 C103 C104 -150(3) no
C103 C9 C10 C11 14.5(12) no
C103 C9 C10 C102 -17.5(16) no
C103 C9 C10 C103 0.0(11) no
C14 C9 C15 C8 106.6(12) no
C14 C9 C15 C16 168.6(10) no
C14 C9 C15 C20 -49.1(11) no
C14 C9 C15 C101 87.5(11) no
C14 C9 C15 C108 -172(3) no
C14 C9 C15 C113 -66.0(13) no
C15 C9 C14 C13 140.1(10) no
C15 C9 C14 C102 -137.4(17) no
C15 C9 C14 C103 151.4(11) no
C15 C9 C14 C107 -113.9(18) no
C14 C9 C101 C7 -5(3) no
C14 C9 C101 C8 -141.4(14) no
C14 C9 C101 C15 -115.1(10) no
C14 C9 C101 C102 28.4(9) no
C101 C9 C14 C13 -165.2(11) no
C101 C9 C14 C102 -82.7(16) no
C101 C9 C14 C103 -153.9(12) no
C101 C9 C14 C107 -59(3) no
C14 C9 C102 C10 115(3) no
C14 C9 C102 C13 55.3(19) no
C14 C9 C102 C14 -0.0(13) no
C14 C9 C102 C101 -104(3) no
C14 C9 C102 C103 105(3) no
C14 C9 C102 C107 -35(4) no
C102 C9 C14 C13 -82(3) no
C102 C9 C14 C102 -0.0(19) no
C102 C9 C14 C103 -71(3) no
C102 C9 C14 C107 24(3) no
C14 C9 C103 C10 169.6(13) no
C14 C9 C103 C12 9.9(15) no
C14 C9 C103 C14 0.0(6) no
C14 C9 C103 C102 -27.2(8) no
C14 C9 C103 C104 20(3) no
C103 C9 C14 C13 -11.3(14) no
C103 C9 C14 C102 71.2(16) no
C103 C9 C14 C103 -0.0(7) no
C103 C9 C14 C107 95(2) no
C15 C9 C101 C7 110.5(18) no
C15 C9 C101 C8 -26.3(10) no
C15 C9 C101 C15 0.0(5) no
C15 C9 C101 C102 143.4(12) no
C101 C9 C15 C8 19.2(8) no
C101 C9 C15 C16 81.2(13) no
C101 C9 C15 C20 -136.5(11) no
C101 C9 C15 C101 0.0(7) no
C101 C9 C15 C108 100(3) no
C101 C9 C15 C113 -153.5(13) no
C15 C9 C102 C10 175(3) no
C15 C9 C102 C13 115.6(17) no
C15 C9 C102 C14 60(3) no
C15 C9 C102 C101 -43.6(13) no
C15 C9 C102 C103 165.1(18) no
C15 C9 C102 C107 25(6) no
C102 C9 C15 C8 79(2) no
C102 C9 C15 C16 141(2) no
C102 C9 C15 C20 -77(2) no
C102 C9 C15 C101 59.5(19) no
C102 C9 C15 C108 160(3) no
C102 C9 C15 C113 -94(2) no
C15 C9 C103 C10 34(2) no
C15 C9 C103 C12 -126.1(16) no
C15 C9 C103 C14 -136.0(18) no
C15 C9 C103 C102 -163(2) no
C15 C9 C103 C104 -116(3) no
C103 C9 C15 C8 -125.9(19) no
C103 C9 C15 C16 -64(2) no
C103 C9 C15 C20 78.4(18) no
C103 C9 C15 C101 -145(2) no
C103 C9 C15 C108 -45(4) no
C103 C9 C15 C113 61(2) no
C101 C9 C102 C10 -141.2(16) no
C101 C9 C102 C13 159.2(14) no
C101 C9 C102 C14 103.9(19) no
C101 C9 C102 C101 -0.0(6) no
C101 C9 C102 C103 -151.3(12) no
C101 C9 C102 C107 68(5) no
C102 C9 C101 C7 -33(3) no
C102 C9 C101 C8 -169.8(18) no
C102 C9 C101 C15 -143.4(15) no
C102 C9 C101 C102 0.0(11) no
C101 C9 C103 C10 -74(3) no
C101 C9 C103 C12 126(3) no
C101 C9 C103 C14 116(3) no
C101 C9 C103 C102 89(3) no
C101 C9 C103 C104 136(3) no
C103 C9 C101 C7 -116(3) no
C103 C9 C101 C8 107(3) no
C103 C9 C101 C15 133(3) no
C103 C9 C101 C102 -83(3) no
C102 C9 C103 C10 -163.2(17) no
C102 C9 C103 C12 37.1(18) no
C102 C9 C103 C14 27.2(11) no
C102 C9 C103 C102 -0.0(10) no
C102 C9 C103 C104 47(3) no
C103 C9 C102 C10 10.1(10) no
C103 C9 C102 C13 -49.6(17) no
C103 C9 C102 C14 -104.8(19) no
C103 C9 C102 C101 151.3(12) no
C103 C9 C102 C103 0.0(7) no
C103 C9 C102 C107 -140(5) no
C9 C10 C11 C12 -6.2(17) no
C9 C10 C11 C103 -17.8(10) no
C9 C10 C11 C104 -7(2) no
C9 C10 C102 C9 0.0(11) no
C9 C10 C102 C13 136.7(17) no
C9 C10 C102 C14 104(3) no
C9 C10 C102 C101 -28.7(13) no
C9 C10 C102 C103 158(2) no
C9 C10 C102 C107 160(3) no
C9 C10 C103 C9 -0.0(5) no
C9 C10 C103 C11 163.3(14) no
C9 C10 C103 C12 146(4) no
C9 C10 C103 C14 9.2(12) no
C9 C10 C103 C102 -9.1(9) no
C9 C10 C103 C104 155(3) no
C11 C10 C102 C9 -151.8(14) no
C11 C10 C102 C13 -15.1(10) no
C11 C10 C102 C14 -47.7(19) no
C11 C10 C102 C101 179.5(9) no
C11 C10 C102 C103 5.9(8) no
C11 C10 C102 C107 8(3) no
C102 C10 C11 C12 5.9(13) no
C102 C10 C11 C103 -5.7(8) no
C102 C10 C11 C104 5.0(18) no
C11 C10 C103 C9 -163.3(15) no
C11 C10 C103 C11 -0.0(8) no
C11 C10 C103 C12 -17(3) no
C11 C10 C103 C14 -154(3) no
C11 C10 C103 C102 -172(2) no
C11 C10 C103 C104 -8.1(16) no
C103 C10 C11 C12 11.6(18) no
C103 C10 C11 C103 -0.0(14) no
C103 C10 C11 C104 11(2) no
C102 C10 C103 C9 9.1(9) no
C102 C10 C103 C11 172(2) no
C102 C10 C103 C12 155(5) no
C102 C10 C103 C14 18.3(8) no
C102 C10 C103 C102 -0.0(6) no
C102 C10 C103 C104 164(4) no
C103 C10 C102 C9 -158(3) no
C103 C10 C102 C13 -21.0(17) no
C103 C10 C102 C14 -54(3) no
C103 C10 C102 C101 173.6(19) no
C103 C10 C102 C103 -0.0(15) no
C103 C10 C102 C107 3(3) no
C10 C11 C12 C13 12.5(19) no
C10 C11 C12 C103 -6.5(7) no
C10 C11 C12 C105 -57(5) no
C10 C11 C103 C10 -0.0(9) no
C10 C11 C103 C12 170.0(16) no
C10 C11 C103 C14 149(3) no
C10 C11 C103 C102 161(5) no
C10 C11 C103 C104 170.8(17) no
C10 C11 C104 C13 14(3) no
C10 C11 C104 C103 -6.1(10) no
C12 C11 C103 C10 -170.0(14) no
C12 C11 C103 C12 0.0(6) no
C12 C11 C103 C14 -21(2) no
C12 C11 C103 C102 -9(5) no
C12 C11 C103 C104 0.8(8) no
C103 C11 C12 C13 19.0(16) no
C103 C11 C12 C103 0.0(8) no
C103 C11 C12 C105 -51(4) no
C103 C11 C104 C13 20(3) no
C103 C11 C104 C103 -0.0(8) no
C104 C11 C103 C10 -170.8(18) no
C104 C11 C103 C12 -0.8(11) no
C104 C11 C103 C14 -22(3) no
C104 C11 C103 C102 -10(5) no
C104 C11 C103 C104 0.0(10) no
C11 C12 C13 C14 -16(3) no
C11 C12 C13 C102 -22.1(17) no
C11 C12 C13 C104 -0.8(11) no
C11 C12 C13 C105 -152.4(17) no
C11 C12 C13 C106 -138.6(14) no
C11 C12 C13 C107 -61(3) no
C11 C12 C103 C9 158(2) no
C11 C12 C103 C10 21(3) no
C11 C12 C103 C11 0.0(9) no
C11 C12 C103 C14 165.0(14) no
C11 C12 C103 C102 176.5(17) no
C11 C12 C105 C13 83(5) no
C11 C12 C105 C106 67(7) no
C13 C12 C103 C9 -5.0(17) no
C13 C12 C103 C10 -142(4) no
C13 C12 C103 C11 -162.5(15) no
C13 C12 C103 C14 2.5(10) no
C13 C12 C103 C102 13.9(13) no
C103 C12 C13 C14 -4.0(17) no
C103 C12 C13 C102 -10.5(10) no
C103 C12 C13 C104 10.8(16) no
C103 C12 C13 C105 -140.8(13) no
C103 C12 C13 C106 -127.0(14) no
C103 C12 C13 C107 -49(2) no
C13 C12 C104 C13 0.0(9) no
C13 C12 C104 C103 17(4) no
C104 C12 C13 C14 -15(4) no
C104 C12 C13 C102 -21(3) no
C104 C12 C13 C104 0.0(14) no
C104 C12 C13 C105 -152(3) no
C104 C12 C13 C106 -138(3) no
C104 C12 C13 C107 -60(4) no
C13 C12 C105 C13 0.0(9) no
C13 C12 C105 C106 -15(3) no
C105 C12 C13 C14 137(3) no
C105 C12 C13 C102 130(2) no
C105 C12 C13 C104 152(3) no
C105 C12 C13 C105 0.0(16) no
C105 C12 C13 C106 14(2) no
C105 C12 C13 C107 92(3) no
C103 C12 C104 C13 -17(4) no
C103 C12 C104 C103 -0.0(8) no
C104 C12 C103 C9 159(3) no
C104 C12 C103 C10 22(5) no
C104 C12 C103 C11 2(3) no
C104 C12 C103 C14 167(3) no
C104 C12 C103 C102 178(3) no
C103 C12 C105 C13 48(2) no
C103 C12 C105 C106 33(5) no
C105 C12 C103 C9 -46(3) no
C105 C12 C103 C10 177(4) no
C105 C12 C103 C11 157(3) no
C105 C12 C103 C14 -38(3) no
C105 C12 C103 C102 -27(3) no
C104 C12 C105 C13 86(7) no
C104 C12 C105 C106 71(8) no
C105 C12 C104 C13 -72(7) no
C105 C12 C104 C103 -55(8) no
C12 C13 C14 C9 12(3) no
C12 C13 C14 C102 -16(3) no
C12 C13 C14 C103 4.0(18) no
C12 C13 C14 C107 -120(2) no
C12 C13 C102 C9 62(3) no
C12 C13 C102 C10 23.2(14) no
C12 C13 C102 C14 166.8(19) no
C12 C13 C102 C103 13.9(12) no
C12 C13 C102 C107 -142.6(16) no
C12 C13 C104 C11 178(4) no
C12 C13 C104 C12 0.0(19) no
C12 C13 C104 C103 -166(3) no
C12 C13 C104 C105 -22(3) no
C12 C13 C105 C12 0.0(10) no
C12 C13 C105 C104 10.9(12) no
C12 C13 C105 C106 167(2) no
C12 C13 C106 C105 -10.2(12) no
C12 C13 C106 C107 131.4(16) no
C12 C13 C107 C14 90(3) no
C12 C13 C107 C102 58(3) no
C12 C13 C107 C106 -99(3) no
C14 C13 C102 C9 -105(3) no
C14 C13 C102 C10 -144(2) no
C14 C13 C102 C14 0.0(16) no
C14 C13 C102 C103 -153(3) no
C14 C13 C102 C107 50.6(18) no
C102 C13 C14 C9 28.4(13) no
C102 C13 C14 C102 -0.0(10) no
C102 C13 C14 C103 20.0(16) no
C102 C13 C14 C107 -104(2) no
C14 C13 C104 C11 -14(3) no
C14 C13 C104 C12 168(2) no
C14 C13 C104 C103 1.9(13) no
C14 C13 C104 C105 145.7(17) no
C104 C13 C14 C9 7.0(18) no
C104 C13 C14 C102 -21(2) no
C104 C13 C14 C103 -1.4(10) no
C104 C13 C14 C107 -125.7(14) no
C14 C13 C105 C12 -89(4) no
C14 C13 C105 C104 -78(4) no
C14 C13 C105 C106 77(4) no
C105 C13 C14 C9 72(5) no
C105 C13 C14 C102 44(5) no
C105 C13 C14 C103 64(4) no
C105 C13 C14 C107 -60(5) no
C14 C13 C106 C105 -146.9(17) no
C14 C13 C106 C107 -5.3(11) no
C106 C13 C14 C9 141.1(17) no
C106 C13 C14 C102 113(2) no
C106 C13 C14 C103 132.6(16) no
C106 C13 C14 C107 8.3(18) no
C14 C13 C107 C14 0.0(12) no
C14 C13 C107 C102 -32.4(14) no
C14 C13 C107 C106 171(2) no
C107 C13 C14 C9 133(3) no
C107 C13 C14 C102 104(3) no
C107 C13 C14 C103 124.3(17) no
C107 C13 C14 C107 -0.0(12) no
C102 C13 C104 C11 -23(2) no
C102 C13 C104 C12 159.2(18) no
C102 C13 C104 C103 -6.5(8) no
C102 C13 C104 C105 137.4(12) no
C104 C13 C102 C9 55(2) no
C104 C13 C102 C10 15.8(10) no
C104 C13 C102 C14 159.3(16) no
C104 C13 C102 C103 6.5(8) no
C104 C13 C102 C107 -150.1(12) no
C102 C13 C105 C12 -69(3) no
C102 C13 C105 C104 -58(2) no
C102 C13 C105 C106 98(2) no
C105 C13 C102 C9 104(3) no
C105 C13 C102 C10 65(3) no
C105 C13 C102 C14 -151(3) no
C105 C13 C102 C103 56(3) no
C105 C13 C102 C107 -101(3) no
C102 C13 C106 C105 -124.3(15) no
C102 C13 C106 C107 17.3(11) no
C106 C13 C102 C9 -177(2) no
C106 C13 C102 C10 143.7(16) no
C106 C13 C102 C14 -72.7(19) no
C106 C13 C102 C103 134.4(18) no
C106 C13 C102 C107 -22.1(15) no
C102 C13 C107 C14 32.4(8) no
C102 C13 C107 C102 0.0(6) no
C102 C13 C107 C106 -156.7(13) no
C107 C13 C102 C9 -155(3) no
C107 C13 C102 C10 165.8(13) no
C107 C13 C102 C14 -50.6(13) no
C107 C13 C102 C103 156.6(13) no
C107 C13 C102 C107 0.0(9) no
C104 C13 C105 C12 -10.9(8) no
C104 C13 C105 C104 -0.0(6) no
C104 C13 C105 C106 155.6(13) no
C105 C13 C104 C11 -160(3) no
C105 C13 C104 C12 21.9(17) no
C105 C13 C104 C103 -143.8(16) no
C105 C13 C104 C105 0.0(13) no
C104 C13 C106 C105 -27.8(15) no
C104 C13 C106 C107 113.8(17) no
C106 C13 C104 C11 -130(3) no
C106 C13 C104 C12 51(3) no
C106 C13 C104 C103 -114.4(19) no
C106 C13 C104 C105 29.5(16) no
C104 C13 C107 C14 68.8(18) no
C104 C13 C107 C102 36.4(16) no
C104 C13 C107 C106 -120.3(18) no
C107 C13 C104 C11 -48(3) no
C107 C13 C104 C12 134(3) no
C107 C13 C104 C103 -31.8(17) no
C107 C13 C104 C105 112.0(19) no
C105 C13 C106 C105 -0.0(12) no
C105 C13 C106 C107 141.6(17) no
C106 C13 C105 C12 -167(2) no
C106 C13 C105 C104 -155.6(16) no
C106 C13 C105 C106 0.0(10) no
C105 C13 C107 C14 146(3) no
C105 C13 C107 C102 113(3) no
C105 C13 C107 C106 -44(2) no
C107 C13 C105 C12 -125(2) no
C107 C13 C105 C104 -114.1(19) no
C107 C13 C105 C106 41.5(18) no
C106 C13 C107 C14 -171(2) no
C106 C13 C107 C102 156.7(17) no
C106 C13 C107 C106 -0.0(12) no
C107 C13 C106 C105 -141.6(14) no
C107 C13 C106 C107 -0.0(7) no
C9 C14 C102 C9 0.0(10) no
C9 C14 C102 C10 -60(2) no
C9 C14 C102 C13 -110(3) no
C9 C14 C102 C101 61(2) no
C9 C14 C102 C103 -82(3) no
C9 C14 C102 C107 161.7(19) no
C9 C14 C103 C9 0.0(6) no
C9 C14 C103 C10 -12.0(14) no
C9 C14 C103 C11 -154(3) no
C9 C14 C103 C12 -172.1(12) no
C9 C14 C103 C102 37.4(11) no
C9 C14 C103 C104 -168.1(14) no
C9 C14 C107 C13 -122(3) no
C9 C14 C107 C102 -10.6(10) no
C9 C14 C107 C106 -129.1(17) no
C13 C14 C102 C9 110(2) no
C13 C14 C102 C10 51(3) no
C13 C14 C102 C13 -0.0(8) no
C13 C14 C102 C101 171.2(12) no
C13 C14 C102 C103 28(3) no
C13 C14 C102 C107 -88.1(19) no
C13 C14 C103 C9 169.8(13) no
C13 C14 C103 C10 157.7(18) no
C13 C14 C103 C11 15.4(19) no
C13 C14 C103 C12 -2.3(9) no
C13 C14 C103 C102 -152.8(18) no
C13 C14 C103 C104 1.7(11) no
C13 C14 C107 C13 0.0(8) no
C13 C14 C107 C102 111.7(19) no
C13 C14 C107 C106 -6.8(15) no
C102 C14 C103 C9 -37.4(16) no
C102 C14 C103 C10 -49(3) no
C102 C14 C103 C11 168(3) no
C102 C14 C103 C12 151(2) no
C102 C14 C103 C102 0.0(14) no
C102 C14 C103 C104 155(2) no
C103 C14 C102 C9 82(3) no
C103 C14 C102 C10 22.2(10) no
C103 C14 C102 C13 -28(3) no
C103 C14 C102 C101 143(3) no
C103 C14 C102 C103 0.0(7) no
C103 C14 C102 C107 -116.5(16) no
C102 C14 C107 C13 -111.7(19) no
C102 C14 C107 C102 -0.0(9) no
C102 C14 C107 C106 -118.5(18) no
C107 C14 C102 C9 -162(2) no
C107 C14 C102 C10 138.8(18) no
C107 C14 C102 C13 88(2) no
C107 C14 C102 C101 -101(2) no
C107 C14 C102 C103 116.5(18) no
C107 C14 C102 C107 0.0(11) no
C103 C14 C107 C13 -66.3(12) no
C103 C14 C107 C102 45.4(13) no
C103 C14 C107 C106 -73.1(18) no
C107 C14 C103 C9 -119.6(19) no
C107 C14 C103 C10 -132(2) no
C107 C14 C103 C11 86(3) no
C107 C14 C103 C12 68.4(17) no
C107 C14 C103 C102 -82(2) no
C107 C14 C103 C104 72.3(19) no
C8 C15 C16 C8 0.0(7) no
C8 C15 C16 C17 -178.7(13) no
C8 C15 C16 C108 -152(2) no
C8 C15 C16 C109 -115(3) no
C8 C15 C20 C19 179.6(16) no
C8 C15 C20 C108 170(3) no
C8 C15 C20 C113 -179.0(18) no
C8 C15 C108 C8 0.0(8) no
C8 C15 C108 C16 33(3) no
C8 C15 C108 C20 -172(3) no
C8 C15 C108 C109 -5(6) no
C8 C15 C108 C113 -178.1(16) no
C9 C15 C16 C8 -45.0(9) no
C9 C15 C16 C17 136.3(12) no
C9 C15 C16 C108 163(2) no
C9 C15 C16 C109 -159.9(17) no
C9 C15 C20 C19 -151.0(10) no
C9 C15 C20 C108 -160.9(14) no
C9 C15 C20 C113 -149.5(11) no
C9 C15 C101 C7 -144.4(12) no
C9 C15 C101 C8 127.8(19) no
C9 C15 C101 C9 0.0(6) no
C9 C15 C101 C102 -18.5(7) no
C9 C15 C108 C8 -66(3) no
C9 C15 C108 C16 -33(5) no
C9 C15 C108 C20 122(4) no
C9 C15 C108 C109 -71(6) no
C9 C15 C108 C113 116(4) no
C9 C15 C113 C18 -148.5(9) no
C9 C15 C113 C20 35.2(14) no
C9 C15 C113 C108 -156.8(15) no
C9 C15 C113 C112 -154.8(16) no
C16 C15 C20 C19 -2.9(18) no
C16 C15 C20 C108 -12.8(9) no
C16 C15 C20 C113 -1.4(17) no
C20 C15 C16 C8 -178.4(17) no
C20 C15 C16 C17 3(2) no
C20 C15 C16 C108 30.0(19) no
C20 C15 C16 C109 67(3) no
C16 C15 C101 C7 89.9(12) no
C16 C15 C101 C8 2.1(16) no
C16 C15 C101 C9 -125.7(11) no
C16 C15 C101 C102 -144.3(11) no
C101 C15 C16 C8 -0.7(6) no
C101 C15 C16 C17 -179.4(10) no
C101 C15 C16 C108 -152(2) no
C101 C15 C16 C109 -116(2) no
C16 C15 C108 C8 -33(4) no
C16 C15 C108 C16 0.0(15) no
C16 C15 C108 C20 155(3) no
C16 C15 C108 C109 -38(3) no
C16 C15 C108 C113 149(3) no
C108 C15 C16 C8 152(3) no
C108 C15 C16 C17 -27(3) no
C108 C15 C16 C108 0.0(19) no
C108 C15 C16 C109 37(3) no
C16 C15 C113 C18 -4.9(14) no
C16 C15 C113 C20 178.8(13) no
C16 C15 C113 C108 -13.2(8) no
C16 C15 C113 C112 -11(3) no
C113 C15 C16 C8 -179.1(13) no
C113 C15 C16 C17 2.2(14) no
C113 C15 C16 C108 29.3(16) no
C113 C15 C16 C109 66(3) no
C20 C15 C101 C7 -92.4(11) no
C20 C15 C101 C8 179.8(18) no
C20 C15 C101 C9 52.0(13) no
C20 C15 C101 C102 33.5(14) no
C101 C15 C20 C19 179.5(9) no
C101 C15 C20 C108 169.5(18) no
C101 C15 C20 C113 -179.1(12) no
C20 C15 C108 C8 172(2) no
C20 C15 C108 C16 -154.7(17) no
C20 C15 C108 C20 0.0(6) no
C20 C15 C108 C109 167(4) no
C20 C15 C108 C113 -6.1(9) no
C108 C15 C20 C19 10.0(18) no
C108 C15 C20 C108 -0.0(10) no
C108 C15 C20 C113 11.4(17) no
C20 C15 C113 C18 176(3) no
C20 C15 C113 C20 -0.0(11) no
C20 C15 C113 C108 168.0(19) no
C20 C15 C113 C112 170(3) no
C113 C15 C20 C19 -1.4(12) no
C113 C15 C20 C108 -11.4(18) no
C113 C15 C20 C113 0.0(11) no
C101 C15 C108 C8 6.2(10) no
C101 C15 C108 C16 39(4) no
C101 C15 C108 C20 -166(3) no
C101 C15 C108 C109 1(6) no
C101 C15 C108 C113 -172(3) no
C108 C15 C101 C7 72(3) no
C108 C15 C101 C8 -16(3) no
C108 C15 C101 C9 -144(3) no
C108 C15 C101 C102 -163(3) no
C101 C15 C113 C18 177.8(15) no
C101 C15 C113 C20 2(3) no
C101 C15 C113 C108 170(3) no
C101 C15 C113 C112 171.5(16) no
C113 C15 C101 C7 -93(2) no
C113 C15 C101 C8 179(3) no
C113 C15 C101 C9 51(3) no
C113 C15 C101 C102 33(3) no
C108 C15 C113 C18 8.3(17) no
C108 C15 C113 C20 -168.0(18) no
C108 C15 C113 C108 0.0(10) no
C108 C15 C113 C112 2(3) no
C113 C15 C108 C8 178.1(16) no
C113 C15 C108 C16 -149(3) no
C113 C15 C108 C20 6.1(9) no
C113 C15 C108 C109 173(5) no
C113 C15 C108 C113 0.0(6) no
C8 C16 C17 C18 0(4) no
C8 C16 C17 C108 9.0(18) no
C8 C16 C17 C109 123(4) no
C8 C16 C17 C110 125(3) no
C8 C16 C17 C111 34(5) no
C8 C16 C17 C112 1(4) no
C8 C16 C108 C8 -0.0(4) no
C8 C16 C108 C15 -18.5(15) no
C8 C16 C108 C17 -174.4(9) no
C8 C16 C108 C20 -117(5) no
C8 C16 C108 C109 133.0(17) no
C8 C16 C108 C113 -148(3) no
C8 C16 C109 C17 -142(3) no
C8 C16 C109 C108 -61(3) no
C8 C16 C109 C110 -143(2) no
C15 C16 C17 C18 2(3) no
C15 C16 C17 C108 10.4(7) no
C15 C16 C17 C109 124(3) no
C15 C16 C17 C110 126.1(19) no
C15 C16 C17 C111 36(4) no
C15 C16 C17 C112 2.0(19) no
C15 C16 C108 C8 18.5(18) no
C15 C16 C108 C15 0.0(11) no
C15 C16 C108 C17 -156(2) no
C15 C16 C108 C20 -98(5) no
C15 C16 C108 C109 151(2) no
C15 C16 C108 C113 -130(4) no
C15 C16 C109 C17 -95(3) no
C15 C16 C109 C108 -14.8(10) no
C15 C16 C109 C110 -96(4) no
C17 C16 C108 C8 174.4(11) no
C17 C16 C108 C15 155.9(19) no
C17 C16 C108 C17 0.0(8) no
C17 C16 C108 C20 57(5) no
C17 C16 C108 C109 -52.6(17) no
C17 C16 C108 C113 26(3) no
C108 C16 C17 C18 -9(3) no
C108 C16 C17 C108 0.0(8) no
C108 C16 C17 C109 114(3) no
C108 C16 C17 C110 116(3) no
C108 C16 C17 C111 25(4) no
C108 C16 C17 C112 -8.4(19) no
C17 C16 C109 C17 0.0(11) no
C17 C16 C109 C108 80(3) no
C17 C16 C109 C110 -1(2) no
C109 C16 C17 C18 -123(3) no
C109 C16 C17 C108 -114(3) no
C109 C16 C17 C109 0.0(16) no
C109 C16 C17 C110 2(3) no
C109 C16 C17 C111 -89(4) no
C109 C16 C17 C112 -122(3) no
C108 C16 C109 C17 -80(3) no
C108 C16 C109 C108 0.0(9) no
C108 C16 C109 C110 -82(4) no
C109 C16 C108 C8 -133(2) no
C109 C16 C108 C15 -151(3) no
C109 C16 C108 C17 53(2) no
C109 C16 C108 C20 110(5) no
C109 C16 C108 C109 0.0(14) no
C109 C16 C108 C113 79(3) no
C16 C17 C18 C19 -6(3) no
C16 C17 C18 C110 133(3) no
C16 C17 C18 C111 150(3) no
C16 C17 C18 C112 2(5) no
C16 C17 C18 C113 -4(2) no
C16 C17 C108 C8 -13(3) no
C16 C17 C108 C16 0.0(13) no
C16 C17 C108 C20 -161.2(18) no
C16 C17 C108 C109 40.4(15) no
C16 C17 C108 C113 -162.8(18) no
C16 C17 C109 C16 0.0(14) no
C16 C17 C109 C108 -34.0(16) no
C16 C17 C109 C110 179(3) no
C16 C17 C110 C18 -136(3) no
C16 C17 C110 C109 -0.9(14) no
C16 C17 C110 C111 -146(3) no
C16 C17 C111 C18 -56(4) no
C16 C17 C111 C110 106(4) no
C16 C17 C111 C112 -45(4) no
C16 C17 C112 C18 -178(3) no
C16 C17 C112 C19 -13(3) no
C16 C17 C112 C111 157.9(18) no
C16 C17 C112 C113 -5.4(15) no
C18 C17 C108 C8 159.6(19) no
C18 C17 C108 C16 172.5(17) no
C18 C17 C108 C20 11.3(16) no
C18 C17 C108 C109 -147.1(19) no
C18 C17 C108 C113 9.7(13) no
C108 C17 C18 C19 -10(2) no
C108 C17 C18 C110 128(3) no
C108 C17 C18 C111 145.7(17) no
C108 C17 C18 C112 -3(4) no
C108 C17 C18 C113 -7.9(11) no
C18 C17 C109 C16 84(3) no
C18 C17 C109 C108 50(3) no
C18 C17 C109 C110 -98(3) no
C109 C17 C18 C19 -47(4) no
C109 C17 C18 C110 91(3) no
C109 C17 C18 C111 109(3) no
C109 C17 C18 C112 -40(5) no
C109 C17 C18 C113 -45(3) no
C18 C17 C110 C18 0.0(10) no
C18 C17 C110 C109 135(3) no
C18 C17 C110 C111 -10.7(15) no
C110 C17 C18 C19 -138(3) no
C110 C17 C18 C110 -0.0(13) no
C110 C17 C18 C111 17(3) no
C110 C17 C18 C112 -131(4) no
C110 C17 C18 C113 -136(2) no
C18 C17 C111 C18 0.0(17) no
C18 C17 C111 C110 161(3) no
C18 C17 C111 C112 10.8(18) no
C111 C17 C18 C19 -156(4) no
C111 C17 C18 C110 -17(3) no
C111 C17 C18 C111 0.0(17) no
C111 C17 C18 C112 -148(5) no
C111 C17 C18 C113 -154(3) no
C108 C17 C109 C16 34.0(10) no
C108 C17 C109 C108 0.0(6) no
C108 C17 C109 C110 -147.5(16) no
C109 C17 C108 C8 -53(3) no
C109 C17 C108 C16 -40.4(14) no
C109 C17 C108 C20 158.4(16) no
C109 C17 C108 C109 0.0(12) no
C109 C17 C108 C113 156.8(17) no
C108 C17 C110 C18 -103(3) no
C108 C17 C110 C109 31.9(15) no
C108 C17 C110 C111 -114(2) no
C110 C17 C108 C8 -95(4) no
C110 C17 C108 C16 -82(3) no
C110 C17 C108 C20 117(3) no
C110 C17 C108 C109 -42(2) no
C110 C17 C108 C113 115(3) no
C108 C17 C111 C18 -42(2) no
C108 C17 C111 C110 120(3) no
C108 C17 C111 C112 -30.8(18) no
C111 C17 C108 C8 -178.1(17) no
C111 C17 C108 C16 -165(2) no
C111 C17 C108 C20 34(2) no
C111 C17 C108 C109 -125(3) no
C111 C17 C108 C113 32.0(17) no
C108 C17 C112 C18 177(3) no
C108 C17 C112 C19 -17(3) no
C108 C17 C112 C111 153.8(14) no
C108 C17 C112 C113 -9.5(9) no
C112 C17 C108 C8 159(2) no
C112 C17 C108 C16 171.9(14) no
C112 C17 C108 C20 10.7(11) no
C112 C17 C108 C109 -147.8(15) no
C112 C17 C108 C113 9.0(8) no
C109 C17 C110 C18 -135(3) no
C109 C17 C110 C109 0.0(9) no
C109 C17 C110 C111 -145.4(17) no
C110 C17 C109 C16 -179(3) no
C110 C17 C109 C108 147(2) no
C110 C17 C109 C110 0.0(13) no
C109 C17 C111 C18 -108(3) no
C109 C17 C111 C110 53(3) no
C109 C17 C111 C112 -97(3) no
C111 C17 C109 C16 134(3) no
C111 C17 C109 C108 100(3) no
C111 C17 C109 C110 -48(2) no
C109 C17 C112 C18 148(3) no
C109 C17 C112 C19 -47(4) no
C109 C17 C112 C111 124(3) no
C109 C17 C112 C113 -39(2) no
C112 C17 C109 C16 72(3) no
C112 C17 C109 C108 38.3(19) no
C112 C17 C109 C110 -109(3) no
C110 C17 C111 C18 -161(3) no
C110 C17 C111 C110 -0.0(14) no
C110 C17 C111 C112 -150(3) no
C111 C17 C110 C18 10.7(15) no
C111 C17 C110 C109 145.4(18) no
C111 C17 C110 C111 -0.0(11) no
C110 C17 C112 C18 52(3) no
C110 C17 C112 C19 -142(3) no
C110 C17 C112 C111 28.6(19) no
C110 C17 C112 C113 -135(3) no
C112 C17 C110 C18 -12.3(8) no
C112 C17 C110 C109 122(2) no
C112 C17 C110 C111 -23.0(15) no
C111 C17 C112 C18 24(2) no
C111 C17 C112 C19 -171(3) no
C111 C17 C112 C111 -0.0(13) no
C111 C17 C112 C113 -163.3(19) no
C112 C17 C111 C18 -10.8(10) no
C112 C17 C111 C110 150.5(19) no
C112 C17 C111 C112 0.0(8) no
C17 C18 C19 C20 6(3) no
C17 C18 C19 C113 4(3) no
C17 C18 C110 C17 -0.0(18) no
C17 C18 C110 C109 -35(2) no
C17 C18 C110 C111 156(4) no
C17 C18 C111 C17 0.0(9) no
C17 C18 C111 C110 -12.2(18) no
C17 C18 C112 C17 0.0(11) no
C17 C18 C112 C19 -33(11) no
C17 C18 C112 C111 120(8) no
C17 C18 C112 C113 -8(5) no
C17 C18 C113 C15 5.5(18) no
C17 C18 C113 C19 -176.6(18) no
C17 C18 C113 C108 9.5(14) no
C19 C18 C110 C17 61(3) no
C19 C18 C110 C109 25(3) no
C19 C18 C110 C111 -143(4) no
C110 C18 C19 C20 -24(4) no
C110 C18 C19 C113 -26(3) no
C19 C18 C111 C17 122(6) no
C19 C18 C111 C110 110(6) no
C111 C18 C19 C20 -106(6) no
C111 C18 C19 C113 -108(6) no
C19 C18 C113 C15 -178(3) no
C19 C18 C113 C19 0.0(14) no
C19 C18 C113 C108 -174(2) no
C113 C18 C19 C20 1.9(10) no
C113 C18 C19 C113 -0.0(9) no
C110 C18 C111 C17 12.2(19) no
C110 C18 C111 C110 -0.0(10) no
C111 C18 C110 C17 -156(4) no
C111 C18 C110 C109 169(4) no
C111 C18 C110 C111 0(3) no
C110 C18 C112 C17 -39(3) no
C110 C18 C112 C19 -72(11) no
C110 C18 C112 C111 81(7) no
C110 C18 C112 C113 -47(6) no
C112 C18 C110 C17 78(5) no
C112 C18 C110 C109 43(5) no
C112 C18 C110 C111 -126(6) no
C110 C18 C113 C15 -16(2) no
C110 C18 C113 C19 162.3(18) no
C110 C18 C113 C108 -11.5(15) no
C113 C18 C110 C17 45.8(15) no
C113 C18 C110 C109 10.4(16) no
C113 C18 C110 C111 -158(3) no
C111 C18 C112 C17 -120(8) no
C111 C18 C112 C19 -152(7) no
C111 C18 C112 C111 0(3) no
C111 C18 C112 C113 -127(6) no
C112 C18 C111 C17 135(6) no
C112 C18 C111 C110 123(6) no
C111 C18 C113 C15 -43(6) no
C111 C18 C113 C19 135(6) no
C111 C18 C113 C108 -39(5) no
C113 C18 C111 C17 51(5) no
C113 C18 C111 C110 39(6) no
C112 C18 C113 C15 -169(3) no
C112 C18 C113 C19 9(3) no
C112 C18 C113 C108 -165(4) no
C113 C18 C112 C17 8(5) no
C113 C18 C112 C19 -25(7) no
C113 C18 C112 C111 127(5) no
C113 C18 C112 C113 0.0(7) no
C18 C19 C20 C15 -2(3) no
C18 C19 C20 C108 3(2) no
C18 C19 C20 C113 -3.8(18) no
C18 C19 C113 C18 0.0(9) no
C18 C19 C113 C20 176.7(18) no
C18 C19 C113 C108 11(4) no
C18 C19 C113 C112 5.6(13) no
C20 C19 C112 C17 16(5) no
C20 C19 C112 C18 38(10) no
C20 C19 C112 C113 5.6(15) no
C112 C19 C20 C15 -9(4) no
C112 C19 C20 C108 -5(4) no
C112 C19 C20 C113 -11(3) no
C20 C19 C113 C18 -176.7(19) no
C20 C19 C113 C20 0.0(11) no
C20 C19 C113 C108 -165(5) no
C20 C19 C113 C112 -171(3) no
C113 C19 C20 C15 2(3) no
C113 C19 C20 C108 6(2) no
C113 C19 C20 C113 0.0(17) no
C112 C19 C113 C18 -5.6(18) no
C112 C19 C113 C20 171(3) no
C112 C19 C113 C108 6(5) no
C112 C19 C113 C112 0.0(15) no
C113 C19 C112 C17 11(4) no
C113 C19 C112 C18 33(9) no
C113 C19 C112 C113 0.0(9) no
C15 C20 C108 C8 -4.6(12) no
C15 C20 C108 C15 -0.0(11) no
C15 C20 C108 C16 114(4) no
C15 C20 C108 C17 162.5(18) no
C15 C20 C108 C109 -170(3) no
C15 C20 C108 C113 166(2) no
C15 C20 C113 C15 -0.0(5) no
C15 C20 C113 C19 -178.0(16) no
C15 C20 C113 C108 -6.0(9) no
C15 C20 C113 C112 -169(3) no
C19 C20 C108 C8 -175.7(11) no
C19 C20 C108 C15 -171.1(15) no
C19 C20 C108 C16 -57(4) no
C19 C20 C108 C17 -8.7(13) no
C19 C20 C108 C109 19(3) no
C19 C20 C108 C113 -5.0(9) no
C19 C20 C113 C15 178(2) no
C19 C20 C113 C19 0.0(12) no
C19 C20 C113 C108 172(3) no
C19 C20 C113 C112 9(2) no
C108 C20 C113 C15 6.0(10) no
C108 C20 C113 C19 -172(3) no
C108 C20 C113 C108 0.0(5) no
C108 C20 C113 C112 -163(4) no
C113 C20 C108 C8 -170.7(18) no
C113 C20 C108 C15 -166(3) no
C113 C20 C108 C16 -52(4) no
C113 C20 C108 C17 -3.7(18) no
C113 C20 C108 C109 24(3) no
C113 C20 C108 C113 0.0(14) no
Ru1 C23 C24 Ru1 0.0 no
Ru1 C23 C24 C25 104.8(4) no
Ru1 C23 C30 C29 -6.1(11) no
C24 C23 C30 C29 75.5(11) no
C30 C23 C24 Ru1 -103.1(7) no
C30 C23 C24 C25 1.6(9) no
Ru1 C24 C25 C26 13.8(7) no
C23 C24 C25 C26 -67.7(8) no
C24 C25 C26 C27 -5.0(9) no
C25 C26 C27 Ru1 -6.4(7) no
C25 C26 C27 C28 76.0(7) no
Ru1 C27 C28 Ru1 0.0 no
Ru1 C27 C28 C29 104.8(4) no
C26 C27 C28 Ru1 -107.6(4) no
C26 C27 C28 C29 -2.8(7) no
Ru1 C28 C29 C30 17.9(7) no
C27 C28 C29 C30 -64.4(7) no
C28 C29 C30 C23 -7.8(12) no
C7 C101 C102 C9 158.5(13) no
C7 C101 C102 C10 -174.7(8) no
C7 C101 C102 C14 46.3(18) no
C7 C101 C102 C103 -171.6(8) no
C7 C101 C102 C107 0.2(15) no
C8 C101 C102 C9 14(3) no
C8 C101 C102 C10 41(3) no
C8 C101 C102 C14 -98(3) no
C8 C101 C102 C103 44(3) no
C8 C101 C102 C107 -144(3) no
C9 C101 C102 C9 0.0(11) no
C9 C101 C102 C10 26.9(14) no
C9 C101 C102 C14 -112(3) no
C9 C101 C102 C103 29.9(14) no
C9 C101 C102 C107 -158(2) no
C15 C101 C102 C9 40.2(13) no
C15 C101 C102 C10 67.1(10) no
C15 C101 C102 C14 -72.0(18) no
C15 C101 C102 C103 70.2(13) no
C15 C101 C102 C107 -118.0(11) no
C9 C102 C103 C9 0.0(9) no
C9 C102 C103 C10 16.9(17) no
C9 C102 C103 C11 -143(4) no
C9 C102 C103 C12 -150.9(14) no
C9 C102 C103 C14 -121(2) no
C9 C102 C103 C104 -150.3(17) no
C9 C102 C107 C13 106(5) no
C9 C102 C107 C14 48(5) no
C9 C102 C107 C106 125(5) no
C10 C102 C103 C9 -16.9(17) no
C10 C102 C103 C10 -0.0(9) no
C10 C102 C103 C11 -160(5) no
C10 C102 C103 C12 -168(2) no
C10 C102 C103 C14 -138.4(18) no
C10 C102 C103 C104 -167(3) no
C10 C102 C107 C13 -29(3) no
C10 C102 C107 C14 -86(3) no
C10 C102 C107 C106 -10(4) no
C13 C102 C103 C9 141.4(13) no
C13 C102 C103 C10 158.4(16) no
C13 C102 C103 C11 -2(4) no
C13 C102 C103 C12 -9.5(8) no
C13 C102 C103 C14 20.0(13) no
C13 C102 C103 C104 -8.9(12) no
C13 C102 C107 C13 0.0(7) no
C13 C102 C107 C14 -57.5(12) no
C13 C102 C107 C106 19.1(11) no
C14 C102 C103 C9 121(2) no
C14 C102 C103 C10 138(2) no
C14 C102 C103 C11 -22(5) no
C14 C102 C103 C12 -30(2) no
C14 C102 C103 C14 0.0(12) no
C14 C102 C103 C104 -29(3) no
C14 C102 C107 C13 57.5(19) no
C14 C102 C107 C14 0.0(16) no
C14 C102 C107 C106 77(3) no
C101 C102 C103 C9 -23.9(8) no
C101 C102 C103 C10 -7.0(19) no
C101 C102 C103 C11 -167(4) no
C101 C102 C103 C12 -174.9(9) no
C101 C102 C103 C14 -145(2) no
C101 C102 C103 C104 -174.3(11) no
C101 C102 C107 C13 161.4(11) no
C101 C102 C107 C14 103.9(16) no
C101 C102 C107 C106 -179.5(11) no
C103 C102 C107 C13 -27.5(15) no
C103 C102 C107 C14 -85.1(17) no
C103 C102 C107 C106 -8(3) no
C107 C102 C103 C9 165(2) no
C107 C102 C103 C10 -178.5(15) no
C107 C102 C103 C11 21(5) no
C107 C102 C103 C12 13.7(17) no
C107 C102 C103 C14 43.2(13) no
C107 C102 C103 C104 14(2) no
C9 C103 C104 C11 150(3) no
C9 C103 C104 C12 -28(4) no
C9 C103 C104 C13 -16(3) no
C9 C103 C104 C105 -41(3) no
C10 C103 C104 C11 13(3) no
C10 C103 C104 C12 -165(3) no
C10 C103 C104 C13 -153(3) no
C10 C103 C104 C105 -178(3) no
C11 C103 C104 C11 -0.0(12) no
C11 C103 C104 C12 -178(3) no
C11 C103 C104 C13 -165.9(18) no
C11 C103 C104 C105 169(2) no
C14 C103 C104 C11 164.5(13) no
C14 C103 C104 C12 -13(3) no
C14 C103 C104 C13 -1.4(9) no
C14 C103 C104 C105 -26.4(14) no
C102 C103 C104 C11 175.7(17) no
C102 C103 C104 C12 -2(3) no
C102 C103 C104 C13 9.8(14) no
C102 C103 C104 C105 -15(2) no
C13 C104 C105 C13 0.0(9) no
C13 C104 C105 C106 -26.3(16) no
C103 C104 C105 C13 40.3(17) no
C103 C104 C105 C106 14(3) no
C12 C105 C106 C13 18(3) no
C12 C105 C106 C107 -21(4) no
C13 C105 C106 C13 -0.0(10) no
C13 C105 C106 C107 -38.8(17) no
C104 C105 C106 C13 30.7(19) no
C104 C105 C106 C107 -8(3) no
C13 C106 C107 C13 0.0(10) no
C13 C106 C107 C14 8.5(19) no
C13 C106 C107 C102 -26.9(19) no
C105 C106 C107 C13 31.8(14) no
C105 C106 C107 C14 40(3) no
C105 C106 C107 C102 5(3) no
C8 C108 C109 C16 56.9(17) no
C8 C108 C109 C17 156.5(12) no
C8 C108 C109 C110 -178.8(12) no
C8 C108 C113 C15 -1.2(7) no
C8 C108 C113 C18 -174.3(9) no
C8 C108 C113 C19 177(3) no
C8 C108 C113 C20 10.3(18) no
C8 C108 C113 C112 -179.9(10) no
C15 C108 C109 C16 60(5) no
C15 C108 C109 C17 160(5) no
C15 C108 C109 C110 -176(4) no
C15 C108 C113 C15 0.0(9) no
C15 C108 C113 C18 -173.1(14) no
C15 C108 C113 C19 178(3) no
C15 C108 C113 C20 11.5(17) no
C15 C108 C113 C112 -178.7(15) no
C16 C108 C109 C16 -0(2) no
C16 C108 C109 C17 100(3) no
C16 C108 C109 C110 124(3) no
C16 C108 C113 C15 144(3) no
C16 C108 C113 C18 -29(3) no
C16 C108 C113 C19 -38(5) no
C16 C108 C113 C20 155(3) no
C16 C108 C113 C112 -35(3) no
C17 C108 C109 C16 -100(2) no
C17 C108 C109 C17 0.0(11) no
C17 C108 C109 C110 24.6(13) no
C17 C108 C113 C15 165.1(15) no
C17 C108 C113 C18 -7.9(10) no
C17 C108 C113 C19 -17(3) no
C17 C108 C113 C20 176.6(15) no
C17 C108 C113 C112 -13.6(13) no
C20 C108 C109 C16 -140(3) no
C20 C108 C109 C17 -41(3) no
C20 C108 C109 C110 -16(4) no
C20 C108 C113 C15 -11.5(18) no
C20 C108 C113 C18 175(2) no
C20 C108 C113 C19 166(4) no
C20 C108 C113 C20 0.0(11) no
C20 C108 C113 C112 170(3) no
C109 C108 C113 C15 -177(2) no
C109 C108 C113 C18 10.3(17) no
C109 C108 C113 C19 1(4) no
C109 C108 C113 C20 -165.2(16) no
C109 C108 C113 C112 5(2) no
C113 C108 C109 C16 -127.9(19) no
C113 C108 C109 C17 -28.3(18) no
C113 C108 C109 C110 -4(3) no
C16 C109 C110 C17 2(4) no
C16 C109 C110 C18 36(4) no
C16 C109 C110 C111 41(4) no
C17 C109 C110 C17 0.0(16) no
C17 C109 C110 C18 33.5(18) no
C17 C109 C110 C111 39(2) no
C108 C109 C110 C17 -38.8(18) no
C108 C109 C110 C18 -5(2) no
C108 C109 C110 C111 0(3) no
C17 C110 C111 C17 -0.0(14) no
C17 C110 C111 C18 19(3) no
C17 C110 C111 C112 33(3) no
C18 C110 C111 C17 -19(3) no
C18 C110 C111 C18 0.0(18) no
C18 C110 C111 C112 14.3(19) no
C109 C110 C111 C17 -32.1(14) no
C109 C110 C111 C18 -13(4) no
C109 C110 C111 C112 1(3) no
C17 C111 C112 C17 -0.0(9) no
C17 C111 C112 C18 -42(3) no
C17 C111 C112 C113 20(3) no
C110 C111 C112 C17 -20.1(14) no
C110 C111 C112 C18 -63(4) no
C110 C111 C112 C113 0(4) no
C17 C112 C113 C15 11(3) no
C17 C112 C113 C19 -171(2) no
C17 C112 C113 C20 174(3) no
C17 C112 C113 C108 12.3(13) no
C18 C112 C113 C15 16(5) no
C18 C112 C113 C19 -167(4) no
C18 C112 C113 C20 179(4) no
C18 C112 C113 C108 17(4) no
C19 C112 C113 C15 -178(3) no
C19 C112 C113 C19 0(2) no
C19 C112 C113 C20 -15(4) no
C19 C112 C113 C108 -177(3) no
C111 C112 C113 C15 -4(4) no
C111 C112 C113 C19 174(4) no
C111 C112 C113 C20 159(3) no
C111 C112 C113 C108 -3(3) no
